data_1566696
loop_
_publ_author_name
'Reinfandt, Niklas'
'Hauser, Adrian'
'M\"unzfeld, Luca'
'Roesky, Peter W.'

_publ_section_title
;
 From a nanoparticular solid-state material to molecular
 organo-f-element-polyarsenides
;
_journal_name_full 'Chemical Science'
_journal_paper_doi 10.1039/D1SC05797A
_journal_year 2022
_chemical_formula_moiety 'C56 H108 As7 K Nd2 O6 Si8, 4(C6 H6)'
_chemical_formula_sum 'C80 H132 As7 K Nd2 O6 Si8'
_chemical_formula_weight 2266.59
_space_group_crystal_system triclinic
_space_group_IT_number 2
_space_group_name_Hall '-P 1'
_space_group_name_H-M_alt 'P -1'
_atom_sites_solution_hydrogens geom
_audit_creation_date 2021-03-26
_audit_creation_method
;
Olex2 1.3
(compiled 2020.11.12 svn.r5f609507 for OlexSys, GUI svn.r6272)
;
_audit_update_record
;
2021-07-06 deposited with the CCDC.	2022-01-24 downloaded from the CCDC.
;
_cell_angle_alpha 111.299(4)
_cell_angle_beta 104.839(4)
_cell_angle_gamma 100.119(4)
_cell_formula_units_Z 2
_cell_length_a 15.6899(7)
_cell_length_b 18.4469(10)
_cell_length_c 20.1223(11)
_cell_measurement_reflns_used 67163
_cell_measurement_temperature 100
_cell_measurement_theta_max 31.52
_cell_measurement_theta_min 1.98
_cell_volume 5006.3(5)
_computing_cell_refinement
;
X-Area Recipe 1.33.0.0 (STOE, 2015)
;
_computing_data_collection
;
X-Area Pilatus3_SV 1.31.150.0 (STOE, 2018)
;
_computing_data_reduction
;
X-Area Integrate 1.73.1.0 (STOE, 2018)
X-Area LANA 1.73.2.0 (STOE, 2018)
;
_computing_molecular_graphics 'Olex2 1.3 (Dolomanov et al., 2009)'
_computing_publication_material
;
STOE & Cie GmbH, X-Area, software package for collecting single-crystal or
multi-domain crystal data on STOE area-detector diffractometers, for image 
processing, for the correction and scaling of reflection intensities and 
for outlier rejection, version 1.84, Darmstadt 2018
;
_computing_structure_refinement 'SHELXL 2018/3 (Sheldrick, 2015)'
_computing_structure_solution 'SHELXT 2018/2 (Sheldrick, 2018)'
_diffrn_ambient_temperature 100
_diffrn_detector Pilatus200K
_diffrn_detector_area_resol_mean 5.81
_diffrn_detector_type 'DECTRIS PILATUS 200K'
_diffrn_measured_fraction_theta_full 0.998
_diffrn_measured_fraction_theta_max 0.783
_diffrn_measurement_details
;
 424 frames, detector distance = 40 mm
;
_diffrn_measurement_device 'Eulerian 4-circle diffractometer'
_diffrn_measurement_device_type 'STOE STADIVARI'
_diffrn_measurement_method 'rotation method, \w scans'
_diffrn_radiation_collimation '0.5 mm diameter, monocapillary'
_diffrn_radiation_monochromator 'plane graphite'
_diffrn_radiation_polarisn_norm 0
_diffrn_radiation_probe x-ray
_diffrn_radiation_type 'Mo K\a'
_diffrn_radiation_wavelength 0.71073
_diffrn_reflns_av_R_equivalents 0.0493
_diffrn_reflns_av_unetI/netI 0.0707
_diffrn_reflns_Laue_measured_fraction_full 0.998
_diffrn_reflns_Laue_measured_fraction_max 0.783
_diffrn_reflns_limit_h_max 22
_diffrn_reflns_limit_h_min -22
_diffrn_reflns_limit_k_max 23
_diffrn_reflns_limit_k_min -26
_diffrn_reflns_limit_l_max 26
_diffrn_reflns_limit_l_min -26
_diffrn_reflns_number 48707
_diffrn_reflns_point_group_measured_fraction_full 0.998
_diffrn_reflns_point_group_measured_fraction_max 0.783
_diffrn_reflns_theta_full 25.242
_diffrn_reflns_theta_max 31.667
_diffrn_reflns_theta_min 1.980
_diffrn_source 'Mo Genix 3D HF'
_diffrn_source_current 1.000
_diffrn_source_power 0.050
_diffrn_source_voltage 50
_exptl_absorpt_coefficient_mu 3.502
_exptl_absorpt_correction_T_max 0.0703
_exptl_absorpt_correction_T_min 0.0390
_exptl_absorpt_correction_type multi-scan
_exptl_absorpt_process_details
;
STOE X-Red32, absorption correction by Gaussian integration, analogous to
P. Coppens, "The Evaluation of Absorption and Extinction in Single-Crystal
Structure Analysis", published in: F. R. Ahmed (Editor), "Crystallographic
Computing", Munksgaard, Copenhagen (1970), 255 - 270.
Afterwards scaling of reflection intensities was performed within STOE LANA.
J. Koziskova, F. Hahn, J. Richter, J. Kozisek, "Comparison of different
absorption corrections on the model structure of tetrakis(\m~2~-acetato)-
diaqua-di-copper(II)", Acta Chimica Slovaca, vol. 9, no. 2, 2016, pp. 136 - 140.
Finally a spherical absorption correction was done within STOE LANA.
;
_exptl_crystal_colour 'clear yellow'
_exptl_crystal_colour_lustre clear
_exptl_crystal_colour_primary yellow
_exptl_crystal_density_diffrn 1.504
_exptl_crystal_density_method 'not measured'
_exptl_crystal_description block
_exptl_crystal_F_000 2284
_exptl_crystal_size_max 0.363
_exptl_crystal_size_mid 0.239
_exptl_crystal_size_min 0.128
_refine_diff_density_max 1.621
_refine_diff_density_min -1.762
_refine_diff_density_rms 0.196
_refine_ls_extinction_method none
_refine_ls_goodness_of_fit_ref 1.019
_refine_ls_hydrogen_treatment constr
_refine_ls_matrix_type full
_refine_ls_number_parameters 961
_refine_ls_number_reflns 26464
_refine_ls_number_restraints 0
_refine_ls_restrained_S_all 1.019
_refine_ls_R_factor_all 0.0847
_refine_ls_R_factor_gt 0.0600
_refine_ls_shift/su_max 0.001
_refine_ls_shift/su_mean 0.000
_refine_ls_structure_factor_coef Fsqd
_refine_ls_weighting_details 'w=1/[\s^2^(Fo^2^)+(0.0883P)^2^+14.8403P] where P=(Fo^2^+2Fc^2^)/3'
_refine_ls_weighting_scheme calc
_refine_ls_wR_factor_gt 0.1512
_refine_ls_wR_factor_ref 0.1648
_reflns_d_resolution_high 0.677
_reflns_d_resolution_low 10.288
_reflns_Friedel_coverage 0.000
_reflns_limit_h_max 22
_reflns_limit_h_min -22
_reflns_limit_k_max 23
_reflns_limit_k_min -26
_reflns_limit_l_max 26
_reflns_limit_l_min -26
_reflns_number_gt 19574
_reflns_number_total 26464
_reflns_threshold_expression 'I > 2\s(I)'
_cod_data_source_file d1sc05797a2.cif
_cod_data_source_block nrndas7y
_cod_database_code 1566696
_shelx_shelxl_version_number 2018/3
_shelx_space_group_comment
;
The symmetry employed for this shelxl refinement is uniquely defined
by the following loop, which should always be used as a source of
symmetry information in preference to the above space-group names.
They are only intended as comments.
;
_shelx_estimated_absorpt_t_max 0.663
_shelx_estimated_absorpt_t_min 0.363
_olex2_refinement_description
;
1. Fixed Uiso
 At 1.2 times of:
  All C(H) groups, All C(H,H) groups
 At 1.5 times of:
  All C(H,H,H) groups
2.a Secondary CH2 refined with riding coordinates:
 C52(H52A,H52B), C51(H51A,H51B), C48(H48A,H48B), C55(H55A,H55B), C54(H54A,
 H54B), C49(H49A,H49B), C56(H56A,H56B), C45(H45A,H45B), C47(H47A,H47B),
 C53(H53A,H53B), C50(H50A,H50B), C46(H46A,H46B)
2.b Aromatic/amide H refined with riding coordinates:
 C13(H13), C38(H38), C3(H3), C2(H2), C16(H16), C24(H24), C5(H5), C27(H27),
 C25(H25), C35(H35), C14(H14), C36(H36), C69(H69), C74(H74), C70(H70), C62(H62),
  C57(H57), C71(H71), C72(H72), C76(H76), C61(H61), C73(H73), C67(H67),
 C68(H68), C59(H59), C66(H66), C77(H77), C63(H63), C80(H80), C75(H75), C58(H58),
  C79(H79), C78(H78), C64(H64), C65(H65), C60(H60)
2.c Idealised Me refined as rotating group:
 C42(H42A,H42B,H42C), C33(H33A,H33B,H33C), C7(H7A,H7B,H7C), C6(H6A,H6B,H6C),
 C10(H10A,H10B,H10C), C43(H43A,H43B,H43C), C30(H30A,H30B,H30C), C44(H44A,H44B,
 H44C), C41(H41A,H41B,H41C), C39(H39A,H39B,H39C), C32(H32A,H32B,H32C), C11(H11A,
 H11B,H11C), C40(H40A,H40B,H40C), C8(H8A,H8B,H8C), C21(H21A,H21B,H21C), C9(H9A,
 H9B,H9C), C20(H20A,H20B,H20C), C18(H18A,H18B,H18C), C19(H19A,H19B,H19C),
 C17(H17A,H17B,H17C), C29(H29A,H29B,H29C), C31(H31A,H31B,H31C), C28(H28A,H28B,
 H28C), C22(H22A,H22B,H22C)
;
_olex2_diffrn_ambient_temperature_device 'Oxford Cryosystems'
_olex2_exptl_crystal_mounting_method 'The crystal was mounted on a MITIGEN holder in mineral oil'
_olex2_submission_special_instructions 'No special instructions were received'

loop_
_space_group_symop_operation_xyz
'x, y, z'
'-x, -y, -z'

loop_
_atom_site_label
_atom_site_type_symbol
_atom_site_fract_x
_atom_site_fract_y
_atom_site_fract_z
_atom_site_U_iso_or_equiv
_atom_site_adp_type
_atom_site_occupancy
_atom_site_site_symmetry_order
_atom_site_calc_flag
_atom_site_refinement_flags_posn
_atom_site_refinement_flags_adp
_atom_site_refinement_flags_occupancy
_atom_site_disorder_assembly
_atom_site_disorder_group
Nd1 Nd 0.37250(2) 0.13966(2) 0.82169(2) 0.01963(7) Uani 1 1 d . . . . .
Nd2 Nd 0.76997(2) 0.24302(2) 0.85225(2) 0.02028(7) Uani 1 1 d . . . . .
As1 As 0.58956(4) 0.09635(4) 0.85333(3) 0.02092(12) Uani 1 1 d . . . . .
As3 As 0.56932(4) 0.22045(4) 0.84081(3) 0.02072(12) Uani 1 1 d . . . . .
As2 As 0.44441(4) -0.00258(4) 0.76497(4) 0.02304(12) Uani 1 1 d . . . . .
As4 As 0.68678(4) 0.06068(4) 0.77946(4) 0.02346(13) Uani 1 1 d . . . . .
As6 As 0.52114(4) 0.16859(4) 0.70451(4) 0.02531(13) Uani 1 1 d . . . . .
As7 As 0.59911(4) 0.06479(4) 0.66504(4) 0.02613(13) Uani 1 1 d . . . . .
As5 As 0.43753(4) 0.02310(4) 0.65553(4) 0.02637(13) Uani 1 1 d . . . . .
K1 K 0.44027(9) 0.15641(9) 0.31193(8) 0.0292(3) Uani 1 1 d . . . . .
Si1 Si 0.40529(11) 0.34798(10) 0.99882(10) 0.0247(3) Uani 1 1 d . . . . .
Si2 Si 0.27385(11) 0.00198(11) 0.92663(10) 0.0265(3) Uani 1 1 d . . . . .
Si6 Si 0.83801(11) 0.44528(11) 1.06210(10) 0.0264(3) Uani 1 1 d . . . . .
Si3 Si 0.27411(11) 0.27815(11) 0.69810(11) 0.0274(4) Uani 1 1 d . . . . .
Si7 Si 0.86406(11) 0.15179(11) 0.66689(10) 0.0246(3) Uani 1 1 d . . . . .
Si8 Si 0.70725(11) 0.41548(11) 0.77721(10) 0.0259(3) Uani 1 1 d . . . . .
Si5 Si 0.99140(11) 0.17919(11) 0.95018(10) 0.0266(3) Uani 1 1 d . . . . .
Si4 Si 0.13422(11) -0.05315(11) 0.64246(10) 0.0278(4) Uani 1 1 d . . . . .
O5 O 0.5615(3) 0.2454(3) 0.2582(2) 0.0300(9) Uani 1 1 d . . . . .
O6 O 0.6295(3) 0.2381(3) 0.3972(3) 0.0380(11) Uani 1 1 d . . . . .
O3 O 0.2585(3) 0.1745(3) 0.2659(3) 0.0339(10) Uani 1 1 d . . . . .
O1 O 0.5127(4) 0.2107(3) 0.4741(3) 0.0401(12) Uani 1 1 d . . . . .
O4 O 0.3739(3) 0.1787(3) 0.1802(3) 0.0307(10) Uani 1 1 d . . . . .
O2 O 0.3238(3) 0.1506(3) 0.3978(3) 0.0395(11) Uani 1 1 d . . . . .
C13 C 0.2196(4) 0.1884(4) 0.7822(3) 0.0246(12) Uani 1 1 d . . . . .
H13 H 0.216791 0.233962 0.822473 0.029 Uiso 1 1 calc R U . . .
C38 C 0.7616(4) 0.2660(4) 0.7215(3) 0.0214(11) Uani 1 1 d . . . . .
H38 H 0.706150 0.236400 0.678790 0.026 Uiso 1 1 calc R U . . .
C3 C 0.4426(4) 0.1235(4) 0.9557(3) 0.0225(11) Uani 1 1 d . . . . .
H3 H 0.479811 0.087972 0.955278 0.027 Uiso 1 1 calc R U . . .
C2 C 0.4749(4) 0.2061(4) 0.9750(3) 0.0243(12) Uani 1 1 d . . . . .
H2 H 0.537480 0.235994 0.989125 0.029 Uiso 1 1 calc R U . . .
C1 C 0.3990(4) 0.2388(3) 0.9704(3) 0.0205(11) Uani 1 1 d . . . . .
C12 C 0.2607(4) 0.1925(4) 0.7271(3) 0.0228(11) Uani 1 1 d . . . . .
C34 C 0.8405(4) 0.2375(4) 0.7363(3) 0.0249(12) Uani 1 1 d . . . . .
C16 C 0.2481(4) 0.1098(4) 0.6792(3) 0.0236(12) Uani 1 1 d . . . . .
H16 H 0.268230 0.092661 0.636864 0.028 Uiso 1 1 calc R U . . .
C24 C 0.8223(4) 0.2047(4) 0.9743(3) 0.0248(12) Uani 1 1 d . . . . .
H24 H 0.796110 0.149782 0.964662 0.030 Uiso 1 1 calc R U . . .
C5 C 0.3201(4) 0.1728(4) 0.9467(3) 0.0221(11) Uani 1 1 d . . . . .
H5 H 0.259047 0.176619 0.938801 0.027 Uiso 1 1 calc R U . . .
C26 C 0.8436(4) 0.3411(4) 1.0081(3) 0.0231(11) Uani 1 1 d . . . . .
C23 C 0.9057(4) 0.2347(4) 0.9647(3) 0.0234(11) Uani 1 1 d . . . . .
C4 C 0.3441(4) 0.1001(4) 0.9364(3) 0.0234(11) Uani 1 1 d . . . . .
C27 C 0.9182(4) 0.3194(4) 0.9873(3) 0.0247(12) Uani 1 1 d . . . . .
H27 H 0.969564 0.356356 0.988201 0.030 Uiso 1 1 calc R U . . .
C37 C 0.7777(4) 0.3441(4) 0.7789(3) 0.0238(11) Uani 1 1 d . . . . .
C25 C 0.7846(4) 0.2680(4) 1.0002(3) 0.0246(12) Uani 1 1 d . . . . .
H25 H 0.728720 0.263201 1.010753 0.030 Uiso 1 1 calc R U . . .
C35 C 0.9062(4) 0.3021(4) 0.8054(3) 0.0243(12) Uani 1 1 d . . . . .
H35 H 0.966316 0.301695 0.829998 0.029 Uiso 1 1 calc R U . . .
C15 C 0.2016(4) 0.0568(4) 0.7029(3) 0.0223(11) Uani 1 1 d . . . . .
C14 C 0.1849(4) 0.1078(4) 0.7675(3) 0.0263(12) Uani 1 1 d . . . . .
H14 H 0.154491 0.089332 0.796163 0.032 Uiso 1 1 calc R U . . .
C42 C 0.6403(4) 0.4268(4) 0.8427(4) 0.0286(13) Uani 1 1 d . . . . .
H42A H 0.594475 0.374480 0.826347 0.043 Uiso 1 1 calc R U . . .
H42B H 0.608747 0.467958 0.841692 0.043 Uiso 1 1 calc R U . . .
H42C H 0.682438 0.443883 0.894604 0.043 Uiso 1 1 calc R U . . .
C36 C 0.8689(4) 0.3662(4) 0.8314(3) 0.0239(12) Uani 1 1 d . . . . .
H36 H 0.899078 0.415760 0.876156 0.029 Uiso 1 1 calc R U . . .
C33 C 0.8783(4) 0.5178(4) 1.0239(4) 0.0330(14) Uani 1 1 d . . . . .
H33A H 0.940960 0.518815 1.024024 0.049 Uiso 1 1 calc R U . . .
H33B H 0.878318 0.572495 1.055881 0.049 Uiso 1 1 calc R U . . .
H33C H 0.836643 0.500126 0.971728 0.049 Uiso 1 1 calc R U . . .
C7 C 0.4423(4) 0.3848(4) 0.9329(4) 0.0320(14) Uani 1 1 d . . . . .
H7A H 0.502816 0.377638 0.933272 0.048 Uiso 1 1 calc R U . . .
H7B H 0.446577 0.442701 0.949563 0.048 Uiso 1 1 calc R U . . .
H7C H 0.397010 0.353499 0.881272 0.048 Uiso 1 1 calc R U . . .
C6 C 0.4889(4) 0.4084(4) 1.0978(4) 0.0296(13) Uani 1 1 d . . . . .
H6A H 0.465233 0.392718 1.132749 0.044 Uiso 1 1 calc R U . . .
H6B H 0.497177 0.466566 1.112016 0.044 Uiso 1 1 calc R U . . .
H6C H 0.548454 0.397592 1.100701 0.044 Uiso 1 1 calc R U . . .
C10 C 0.2755(5) -0.0865(4) 0.8454(5) 0.0402(16) Uani 1 1 d . . . . .
H10A H 0.248579 -0.082044 0.797977 0.060 Uiso 1 1 calc R U . . .
H10B H 0.239393 -0.136997 0.843174 0.060 Uiso 1 1 calc R U . . .
H10C H 0.339388 -0.087337 0.852234 0.060 Uiso 1 1 calc R U . . .
C43 C 0.6256(5) 0.3776(4) 0.6783(4) 0.0354(15) Uani 1 1 d . . . . .
H43A H 0.660445 0.374419 0.643811 0.053 Uiso 1 1 calc R U . . .
H43B H 0.588834 0.414998 0.676100 0.053 Uiso 1 1 calc R U . . .
H43C H 0.584419 0.323262 0.662843 0.053 Uiso 1 1 calc R U . . .
C52 C 0.5249(4) 0.2055(5) 0.1777(4) 0.0343(14) Uani 1 1 d . . . . .
H52A H 0.518425 0.146604 0.160118 0.041 Uiso 1 1 calc R U . . .
H52B H 0.566939 0.228518 0.156298 0.041 Uiso 1 1 calc R U . . .
C30 C 1.0477(4) 0.1992(5) 0.8853(4) 0.0368(15) Uani 1 1 d . . . . .
H30A H 1.000934 0.180627 0.834948 0.055 Uiso 1 1 calc R U . . .
H30B H 1.093727 0.169800 0.880890 0.055 Uiso 1 1 calc R U . . .
H30C H 1.078056 0.257835 0.905805 0.055 Uiso 1 1 calc R U . . .
C51 C 0.4326(5) 0.2177(5) 0.1517(4) 0.0374(15) Uani 1 1 d . . . . .
H51A H 0.438305 0.276641 0.171544 0.045 Uiso 1 1 calc R U . . .
H51B H 0.406822 0.193474 0.095405 0.045 Uiso 1 1 calc R U . . .
C44 C 0.7874(5) 0.5191(4) 0.8076(4) 0.0375(15) Uani 1 1 d . . . . .
H44A H 0.830877 0.538011 0.859390 0.056 Uiso 1 1 calc R U . . .
H44B H 0.751526 0.557324 0.806535 0.056 Uiso 1 1 calc R U . . .
H44C H 0.821793 0.515988 0.772775 0.056 Uiso 1 1 calc R U . . .
C41 C 0.7827(4) 0.1254(5) 0.5706(4) 0.0355(15) Uani 1 1 d . . . . .
H41A H 0.719294 0.115332 0.570599 0.053 Uiso 1 1 calc R U . . .
H41B H 0.788634 0.076360 0.533421 0.053 Uiso 1 1 calc R U . . .
H41C H 0.797324 0.170767 0.556828 0.053 Uiso 1 1 calc R U . . .
C39 C 0.9860(4) 0.1893(5) 0.6743(4) 0.0330(14) Uani 1 1 d . . . . .
H39A H 0.997557 0.243823 0.675440 0.049 Uiso 1 1 calc R U . . .
H39B H 0.996574 0.152006 0.630209 0.049 Uiso 1 1 calc R U . . .
H39C H 1.027878 0.191917 0.721068 0.049 Uiso 1 1 calc R U . . .
C32 C 0.7167(4) 0.4372(5) 1.0578(4) 0.0386(16) Uani 1 1 d . . . . .
H32A H 0.676330 0.416555 1.004719 0.058 Uiso 1 1 calc R U . . .
H32B H 0.712596 0.491160 1.087368 0.058 Uiso 1 1 calc R U . . .
H32C H 0.697378 0.399750 1.079032 0.058 Uiso 1 1 calc R U . . .
C11 C 0.1537(4) 0.0038(4) 0.9174(4) 0.0369(15) Uani 1 1 d . . . . .
H11A H 0.154397 0.051832 0.959979 0.055 Uiso 1 1 calc R U . . .
H11B H 0.119218 -0.045653 0.917924 0.055 Uiso 1 1 calc R U . . .
H11C H 0.123840 0.006058 0.869328 0.055 Uiso 1 1 calc R U . . .
C40 C 0.8530(5) 0.0558(4) 0.6800(4) 0.0352(15) Uani 1 1 d . . . . .
H40A H 0.893506 0.068053 0.731131 0.053 Uiso 1 1 calc R U . . .
H40B H 0.870867 0.016932 0.641970 0.053 Uiso 1 1 calc R U . . .
H40C H 0.788834 0.032199 0.673696 0.053 Uiso 1 1 calc R U . . .
C48 C 0.1994(5) 0.1344(5) 0.2925(4) 0.0406(16) Uani 1 1 d . . . . .
H48A H 0.192544 0.075279 0.270293 0.049 Uiso 1 1 calc R U . . .
H48B H 0.137546 0.141722 0.276973 0.049 Uiso 1 1 calc R U . . .
C8 C 0.2901(4) 0.3595(4) 0.9962(4) 0.0368(16) Uani 1 1 d . . . . .
H8A H 0.244408 0.322779 0.945711 0.055 Uiso 1 1 calc R U . . .
H8B H 0.291425 0.415926 1.006662 0.055 Uiso 1 1 calc R U . . .
H8C H 0.273268 0.345759 1.034767 0.055 Uiso 1 1 calc R U . . .
C21 C 0.2046(4) -0.1229(4) 0.6199(4) 0.0339(14) Uani 1 1 d . . . . .
H21A H 0.236004 -0.111012 0.587047 0.051 Uiso 1 1 calc R U . . .
H21B H 0.164528 -0.179359 0.593507 0.051 Uiso 1 1 calc R U . . .
H21C H 0.250705 -0.115199 0.667111 0.051 Uiso 1 1 calc R U . . .
C55 C 0.6628(5) 0.2665(5) 0.4775(4) 0.0434(18) Uani 1 1 d . . . . .
H55A H 0.656989 0.321694 0.502307 0.052 Uiso 1 1 calc R U . . .
H55B H 0.728713 0.269290 0.495853 0.052 Uiso 1 1 calc R U . . .
C9 C 0.3285(5) -0.0088(5) 1.0154(4) 0.0440(18) Uani 1 1 d . . . . .
H9A H 0.393233 -0.006309 1.021981 0.066 Uiso 1 1 calc R U . . .
H9B H 0.295426 -0.061358 1.011472 0.066 Uiso 1 1 calc R U . . .
H9C H 0.325566 0.035455 1.059331 0.066 Uiso 1 1 calc R U . . .
C54 C 0.6842(4) 0.2854(5) 0.3722(4) 0.0383(16) Uani 1 1 d . . . . .
H54A H 0.750301 0.290874 0.394671 0.046 Uiso 1 1 calc R U . . .
H54B H 0.676532 0.340598 0.388213 0.046 Uiso 1 1 calc R U . . .
C20 C 0.0570(5) -0.0870(5) 0.6894(4) 0.0412(17) Uani 1 1 d . . . . .
H20A H 0.094553 -0.087946 0.736024 0.062 Uiso 1 1 calc R U . . .
H20B H 0.015056 -0.141807 0.654639 0.062 Uiso 1 1 calc R U . . .
H20C H 0.020867 -0.049054 0.702072 0.062 Uiso 1 1 calc R U . . .
C49 C 0.2241(5) 0.1415(5) 0.1845(4) 0.0419(17) Uani 1 1 d . . . . .
H49A H 0.160268 0.144099 0.166418 0.050 Uiso 1 1 calc R U . . .
H49B H 0.222956 0.083720 0.162380 0.050 Uiso 1 1 calc R U . . .
C56 C 0.6059(5) 0.2078(5) 0.4956(4) 0.0446(19) Uani 1 1 d . . . . .
H56A H 0.608135 0.152028 0.467457 0.054 Uiso 1 1 calc R U . . .
H56B H 0.630489 0.222435 0.550764 0.054 Uiso 1 1 calc R U . . .
C18 C 0.3931(5) 0.3226(5) 0.7028(5) 0.0470(19) Uani 1 1 d . . . . .
H18A H 0.434735 0.349726 0.755924 0.071 Uiso 1 1 calc R U . . .
H18B H 0.392186 0.362363 0.681112 0.071 Uiso 1 1 calc R U . . .
H18C H 0.414762 0.279049 0.673660 0.071 Uiso 1 1 calc R U . . .
C19 C 0.2367(5) 0.3601(4) 0.7591(4) 0.0386(16) Uani 1 1 d . . . . .
H19A H 0.173897 0.337189 0.756353 0.058 Uiso 1 1 calc R U . . .
H19B H 0.237468 0.402929 0.741119 0.058 Uiso 1 1 calc R U . . .
H19C H 0.278891 0.383415 0.811901 0.058 Uiso 1 1 calc R U . . .
C17 C 0.1948(5) 0.2363(5) 0.5974(4) 0.0372(15) Uani 1 1 d . . . . .
H17A H 0.209830 0.189332 0.565832 0.056 Uiso 1 1 calc R U . . .
H17B H 0.202125 0.278477 0.578809 0.056 Uiso 1 1 calc R U . . .
H17C H 0.130793 0.219274 0.594848 0.056 Uiso 1 1 calc R U . . .
C45 C 0.4547(6) 0.1616(5) 0.4946(4) 0.051(2) Uani 1 1 d . . . . .
H45A H 0.481790 0.175868 0.549482 0.062 Uiso 1 1 calc R U . . .
H45B H 0.448230 0.103447 0.465439 0.062 Uiso 1 1 calc R U . . .
C47 C 0.2400(5) 0.1695(5) 0.3772(5) 0.0467(19) Uani 1 1 d . . . . .
H47A H 0.251992 0.229405 0.399197 0.056 Uiso 1 1 calc R U . . .
H47B H 0.196256 0.146476 0.397282 0.056 Uiso 1 1 calc R U . . .
C29 C 0.9323(5) 0.0694(5) 0.9134(5) 0.0446(18) Uani 1 1 d . . . . .
H29A H 0.918332 0.058251 0.954105 0.067 Uiso 1 1 calc R U . . .
H29B H 0.972552 0.037866 0.895477 0.067 Uiso 1 1 calc R U . . .
H29C H 0.874768 0.053895 0.871113 0.067 Uiso 1 1 calc R U . . .
C53 C 0.6533(4) 0.2435(5) 0.2889(4) 0.0366(15) Uani 1 1 d . . . . .
H53A H 0.694989 0.271054 0.270041 0.044 Uiso 1 1 calc R U . . .
H53B H 0.654703 0.186389 0.272846 0.044 Uiso 1 1 calc R U . . .
C31 C 0.9143(5) 0.4839(4) 1.1630(4) 0.0378(15) Uani 1 1 d . . . . .
H31A H 0.897989 0.443933 1.182547 0.057 Uiso 1 1 calc R U . . .
H31B H 0.906334 0.535618 1.193601 0.057 Uiso 1 1 calc R U . . .
H31C H 0.978883 0.492468 1.165899 0.057 Uiso 1 1 calc R U . . .
C28 C 1.0848(5) 0.2141(6) 1.0429(4) 0.050(2) Uani 1 1 d . . . . .
H28A H 1.105254 0.273831 1.068371 0.075 Uiso 1 1 calc R U . . .
H28B H 1.136911 0.194453 1.034339 0.075 Uiso 1 1 calc R U . . .
H28C H 1.061605 0.192547 1.074844 0.075 Uiso 1 1 calc R U . . .
C69 C 0.4117(6) 0.4054(5) 0.4704(5) 0.051(2) Uani 1 1 d . . . . .
H69 H 0.417766 0.404860 0.518364 0.062 Uiso 1 1 calc R U . . .
C50 C 0.2849(4) 0.1893(5) 0.1596(4) 0.0391(16) Uani 1 1 d . . . . .
H50A H 0.258705 0.170308 0.103779 0.047 Uiso 1 1 calc R U . . .
H50B H 0.289388 0.247762 0.184337 0.047 Uiso 1 1 calc R U . . .
C22 C 0.0575(5) -0.0598(5) 0.5510(4) 0.0394(16) Uani 1 1 d . . . . .
H22A H 0.017689 -0.024879 0.561649 0.059 Uiso 1 1 calc R U . . .
H22B H 0.019137 -0.116338 0.518418 0.059 Uiso 1 1 calc R U . . .
H22C H 0.095470 -0.041620 0.524879 0.059 Uiso 1 1 calc R U . . .
C46 C 0.3621(6) 0.1759(5) 0.4774(4) 0.0488(19) Uani 1 1 d . . . . .
H46A H 0.321176 0.144281 0.493849 0.059 Uiso 1 1 calc R U . . .
H46B H 0.368801 0.234394 0.504964 0.059 Uiso 1 1 calc R U . . .
C74 C 0.4591(6) 0.3658(5) 0.4268(6) 0.055(2) Uani 1 1 d . . . . .
H74 H 0.496707 0.336685 0.444352 0.066 Uiso 1 1 calc R U . . .
C70 C 0.3546(6) 0.4463(5) 0.4429(6) 0.053(2) Uani 1 1 d . . . . .
H70 H 0.320148 0.472162 0.471577 0.064 Uiso 1 1 calc R U . . .
C62 C 1.0841(6) 0.5818(6) 0.4892(6) 0.064(3) Uani 1 1 d . . . . .
H62 H 1.078433 0.568566 0.529656 0.076 Uiso 1 1 calc R U . . .
C57 C 1.0646(6) 0.6486(6) 0.4858(5) 0.054(2) Uani 1 1 d . . . . .
H57 H 1.049268 0.684048 0.525688 0.065 Uiso 1 1 calc R U . . .
C71 C 0.3484(6) 0.4489(5) 0.3749(6) 0.053(2) Uani 1 1 d . . . . .
H71 H 0.310633 0.477453 0.356641 0.064 Uiso 1 1 calc R U . . .
C72 C 0.3973(6) 0.4097(6) 0.3325(5) 0.054(2) Uani 1 1 d . . . . .
H72 H 0.392797 0.411565 0.285166 0.064 Uiso 1 1 calc R U . . .
C76 C -0.0549(8) 0.2948(6) 0.2952(7) 0.069(3) Uani 1 1 d . . . . .
H76 H -0.103015 0.287527 0.314956 0.082 Uiso 1 1 calc R U . . .
C61 C 1.1117(7) 0.5331(6) 0.4354(7) 0.073(3) Uani 1 1 d . . . . .
H61 H 1.128954 0.487862 0.440176 0.088 Uiso 1 1 calc R U . . .
C73 C 0.4521(6) 0.3684(5) 0.3581(6) 0.054(2) Uani 1 1 d . . . . .
H73 H 0.485140 0.341545 0.328559 0.065 Uiso 1 1 calc R U . . .
C67 C 0.8339(6) 0.4911(7) 0.3386(6) 0.060(2) Uani 1 1 d . . . . .
H67 H 0.894028 0.490606 0.337635 0.072 Uiso 1 1 calc R U . . .
C68 C 0.8230(6) 0.5454(7) 0.4012(6) 0.068(3) Uani 1 1 d . . . . .
H68 H 0.875914 0.581766 0.444172 0.082 Uiso 1 1 calc R U . . .
C59 C 1.0919(7) 0.6182(8) 0.3693(6) 0.074(3) Uani 1 1 d . . . . .
H59 H 1.093971 0.631112 0.328004 0.089 Uiso 1 1 calc R U . . .
C66 C 0.7589(8) 0.4385(6) 0.2785(7) 0.069(3) Uani 1 1 d . . . . .
H66 H 0.766277 0.401025 0.234826 0.083 Uiso 1 1 calc R U . . .
C77 C -0.0759(8) 0.2965(6) 0.2256(7) 0.071(3) Uani 1 1 d . . . . .
H77 H -0.137314 0.290462 0.197081 0.085 Uiso 1 1 calc R U . . .
C63 C 0.7375(8) 0.5479(7) 0.4029(7) 0.074(3) Uani 1 1 d . . . . .
H63 H 0.730976 0.588014 0.445480 0.089 Uiso 1 1 calc R U . . .
C80 C 0.1040(7) 0.3128(6) 0.3090(6) 0.060(2) Uani 1 1 d . . . . .
H80 H 0.165160 0.317759 0.337050 0.072 Uiso 1 1 calc R U . . .
C75 C 0.0344(8) 0.3032(6) 0.3382(7) 0.071(3) Uani 1 1 d . . . . .
H75 H 0.047182 0.302323 0.386616 0.085 Uiso 1 1 calc R U . . .
C58 C 1.0665(6) 0.6663(6) 0.4267(6) 0.058(2) Uani 1 1 d . . . . .
H58 H 1.050042 0.712795 0.424675 0.069 Uiso 1 1 calc R U . . .
C79 C 0.0848(7) 0.3151(6) 0.2401(6) 0.057(2) Uani 1 1 d . . . . .
H79 H 0.133084 0.322091 0.220550 0.068 Uiso 1 1 calc R U . . .
C78 C -0.0044(7) 0.3074(6) 0.1979(6) 0.063(2) Uani 1 1 d . . . . .
H78 H -0.016408 0.309594 0.150029 0.075 Uiso 1 1 calc R U . . .
C64 C 0.6626(7) 0.4938(6) 0.3445(9) 0.077(4) Uani 1 1 d . . . . .
H64 H 0.603282 0.493714 0.347807 0.093 Uiso 1 1 calc R U . . .
C65 C 0.6692(7) 0.4383(7) 0.2796(7) 0.081(4) Uani 1 1 d . . . . .
H65 H 0.615639 0.401416 0.237439 0.097 Uiso 1 1 calc R U . . .
C60 C 1.1150(8) 0.5484(8) 0.3737(7) 0.088(4) Uani 1 1 d . . . . .
H60 H 1.132334 0.513219 0.335153 0.106 Uiso 1 1 calc R U . . .

loop_
_atom_site_aniso_label
_atom_site_aniso_U_11
_atom_site_aniso_U_22
_atom_site_aniso_U_33
_atom_site_aniso_U_23
_atom_site_aniso_U_13
_atom_site_aniso_U_12
Nd1 0.01681(13) 0.02732(16) 0.02030(15) 0.01373(13) 0.00820(11) 0.00930(11)
Nd2 0.01687(13) 0.02796(16) 0.02076(15) 0.01341(13) 0.00868(11) 0.00816(11)
As1 0.0188(2) 0.0283(3) 0.0220(3) 0.0150(3) 0.0090(2) 0.0099(2)
As3 0.0176(2) 0.0260(3) 0.0234(3) 0.0132(2) 0.0097(2) 0.0086(2)
As2 0.0195(3) 0.0265(3) 0.0262(3) 0.0125(3) 0.0102(2) 0.0081(2)
As4 0.0200(3) 0.0290(3) 0.0268(3) 0.0136(3) 0.0116(2) 0.0111(2)
As6 0.0251(3) 0.0350(3) 0.0246(3) 0.0188(3) 0.0109(2) 0.0125(3)
As7 0.0249(3) 0.0353(3) 0.0232(3) 0.0137(3) 0.0128(2) 0.0114(3)
As5 0.0218(3) 0.0339(3) 0.0221(3) 0.0109(3) 0.0070(2) 0.0087(2)
K1 0.0300(6) 0.0382(7) 0.0243(6) 0.0168(6) 0.0097(5) 0.0143(6)
Si1 0.0220(7) 0.0266(8) 0.0268(9) 0.0113(7) 0.0099(6) 0.0085(6)
Si2 0.0276(8) 0.0311(9) 0.0303(9) 0.0197(8) 0.0142(7) 0.0109(7)
Si6 0.0205(7) 0.0315(9) 0.0246(8) 0.0088(7) 0.0082(6) 0.0086(7)
Si3 0.0247(8) 0.0335(9) 0.0329(9) 0.0215(8) 0.0111(7) 0.0126(7)
Si7 0.0221(7) 0.0361(9) 0.0240(8) 0.0166(7) 0.0120(6) 0.0140(7)
Si8 0.0265(8) 0.0287(9) 0.0283(9) 0.0160(8) 0.0114(7) 0.0114(7)
Si5 0.0217(7) 0.0350(9) 0.0273(9) 0.0163(8) 0.0078(6) 0.0131(7)
Si4 0.0217(7) 0.0320(9) 0.0267(9) 0.0125(8) 0.0043(6) 0.0072(7)
O5 0.026(2) 0.039(3) 0.027(2) 0.013(2) 0.0102(18) 0.0130(19)
O6 0.035(2) 0.045(3) 0.022(2) 0.009(2) -0.0018(19) 0.012(2)
O3 0.026(2) 0.043(3) 0.040(3) 0.023(2) 0.014(2) 0.012(2)
O1 0.053(3) 0.052(3) 0.025(2) 0.024(2) 0.012(2) 0.024(3)
O4 0.024(2) 0.044(3) 0.029(2) 0.022(2) 0.0070(18) 0.0106(19)
O2 0.048(3) 0.046(3) 0.033(3) 0.016(2) 0.022(2) 0.022(2)
C13 0.021(3) 0.037(3) 0.019(3) 0.011(3) 0.009(2) 0.015(2)
C38 0.019(2) 0.029(3) 0.021(3) 0.016(2) 0.007(2) 0.008(2)
C3 0.022(3) 0.034(3) 0.020(3) 0.018(3) 0.009(2) 0.012(2)
C2 0.021(3) 0.033(3) 0.022(3) 0.014(3) 0.009(2) 0.011(2)
C1 0.022(2) 0.024(3) 0.016(3) 0.009(2) 0.007(2) 0.008(2)
C12 0.020(2) 0.031(3) 0.025(3) 0.018(3) 0.009(2) 0.011(2)
C34 0.026(3) 0.036(3) 0.027(3) 0.022(3) 0.014(2) 0.016(2)
C16 0.018(2) 0.036(3) 0.023(3) 0.017(3) 0.006(2) 0.014(2)
C24 0.024(3) 0.034(3) 0.019(3) 0.016(3) 0.006(2) 0.008(2)
C5 0.022(2) 0.035(3) 0.020(3) 0.016(3) 0.013(2) 0.014(2)
C26 0.022(3) 0.029(3) 0.020(3) 0.011(2) 0.010(2) 0.008(2)
C23 0.022(3) 0.036(3) 0.016(3) 0.015(3) 0.005(2) 0.012(2)
C4 0.027(3) 0.029(3) 0.022(3) 0.014(3) 0.014(2) 0.012(2)
C27 0.022(3) 0.029(3) 0.025(3) 0.013(3) 0.010(2) 0.010(2)
C37 0.023(3) 0.031(3) 0.021(3) 0.014(3) 0.009(2) 0.008(2)
C25 0.025(3) 0.039(3) 0.020(3) 0.018(3) 0.013(2) 0.013(2)
C35 0.020(2) 0.032(3) 0.030(3) 0.020(3) 0.013(2) 0.007(2)
C15 0.017(2) 0.029(3) 0.021(3) 0.011(2) 0.005(2) 0.007(2)
C14 0.017(2) 0.041(4) 0.024(3) 0.016(3) 0.008(2) 0.011(2)
C42 0.026(3) 0.031(3) 0.031(3) 0.014(3) 0.010(2) 0.008(2)
C36 0.021(3) 0.033(3) 0.023(3) 0.017(3) 0.012(2) 0.005(2)
C33 0.026(3) 0.037(4) 0.039(4) 0.016(3) 0.012(3) 0.015(3)
C7 0.032(3) 0.028(3) 0.032(3) 0.014(3) 0.006(3) 0.007(3)
C6 0.031(3) 0.032(3) 0.024(3) 0.008(3) 0.011(3) 0.008(3)
C10 0.041(4) 0.035(4) 0.052(5) 0.019(4) 0.026(3) 0.012(3)
C43 0.042(4) 0.035(4) 0.032(4) 0.017(3) 0.010(3) 0.016(3)
C52 0.031(3) 0.043(4) 0.029(3) 0.013(3) 0.012(3) 0.012(3)
C30 0.029(3) 0.055(4) 0.039(4) 0.026(4) 0.017(3) 0.020(3)
C51 0.037(3) 0.050(4) 0.029(3) 0.021(3) 0.011(3) 0.012(3)
C44 0.033(3) 0.041(4) 0.040(4) 0.019(3) 0.012(3) 0.012(3)
C41 0.033(3) 0.058(5) 0.024(3) 0.022(3) 0.012(3) 0.020(3)
C39 0.022(3) 0.050(4) 0.032(3) 0.021(3) 0.013(3) 0.012(3)
C32 0.030(3) 0.046(4) 0.037(4) 0.009(3) 0.017(3) 0.016(3)
C11 0.032(3) 0.039(4) 0.049(4) 0.023(3) 0.021(3) 0.013(3)
C40 0.036(3) 0.036(4) 0.044(4) 0.020(3) 0.020(3) 0.018(3)
C48 0.030(3) 0.050(4) 0.046(4) 0.023(4) 0.015(3) 0.013(3)
C8 0.021(3) 0.036(4) 0.046(4) 0.009(3) 0.011(3) 0.010(3)
C21 0.033(3) 0.037(4) 0.024(3) 0.010(3) 0.004(3) 0.011(3)
C55 0.043(4) 0.048(4) 0.023(3) 0.004(3) -0.004(3) 0.023(3)
C9 0.042(4) 0.057(5) 0.043(4) 0.038(4) 0.010(3) 0.010(4)
C54 0.024(3) 0.039(4) 0.041(4) 0.013(3) 0.002(3) 0.008(3)
C20 0.027(3) 0.044(4) 0.044(4) 0.016(4) 0.010(3) 0.000(3)
C49 0.027(3) 0.053(5) 0.046(4) 0.028(4) 0.005(3) 0.009(3)
C56 0.055(4) 0.047(4) 0.027(4) 0.014(3) -0.001(3) 0.031(4)
C18 0.030(3) 0.058(5) 0.067(6) 0.041(5) 0.018(4) 0.012(3)
C19 0.042(4) 0.037(4) 0.042(4) 0.021(3) 0.013(3) 0.016(3)
C17 0.037(3) 0.048(4) 0.036(4) 0.028(4) 0.011(3) 0.015(3)
C45 0.075(6) 0.051(5) 0.027(4) 0.019(4) 0.011(4) 0.022(4)
C47 0.050(4) 0.053(5) 0.054(5) 0.027(4) 0.034(4) 0.024(4)
C29 0.037(4) 0.040(4) 0.066(5) 0.028(4) 0.020(4) 0.020(3)
C53 0.026(3) 0.040(4) 0.046(4) 0.018(3) 0.016(3) 0.013(3)
C31 0.033(3) 0.037(4) 0.034(4) 0.010(3) 0.007(3) 0.007(3)
C28 0.040(4) 0.081(6) 0.029(4) 0.020(4) 0.004(3) 0.037(4)
C69 0.058(5) 0.054(5) 0.049(5) 0.028(4) 0.020(4) 0.018(4)
C50 0.025(3) 0.052(4) 0.041(4) 0.029(4) 0.001(3) 0.013(3)
C22 0.037(3) 0.044(4) 0.028(3) 0.015(3) -0.003(3) 0.011(3)
C46 0.074(6) 0.050(5) 0.033(4) 0.022(4) 0.029(4) 0.021(4)
C74 0.045(4) 0.047(5) 0.068(6) 0.025(5) 0.010(4) 0.019(4)
C70 0.052(5) 0.060(5) 0.074(6) 0.039(5) 0.038(5) 0.033(4)
C62 0.060(5) 0.058(6) 0.060(6) 0.032(5) 0.006(5) -0.005(5)
C57 0.050(5) 0.059(6) 0.042(5) 0.019(4) 0.014(4) -0.003(4)
C71 0.048(4) 0.057(5) 0.074(6) 0.048(5) 0.022(4) 0.017(4)
C72 0.058(5) 0.058(5) 0.057(5) 0.035(5) 0.024(4) 0.017(4)
C76 0.080(7) 0.053(6) 0.080(8) 0.031(6) 0.043(6) 0.009(5)
C61 0.063(6) 0.046(6) 0.088(9) 0.022(6) 0.005(6) 0.011(5)
C73 0.058(5) 0.039(4) 0.061(6) 0.014(4) 0.023(4) 0.015(4)
C67 0.049(5) 0.080(7) 0.073(7) 0.046(6) 0.028(5) 0.032(5)
C68 0.049(5) 0.095(8) 0.063(6) 0.044(6) 0.018(5) 0.007(5)
C59 0.060(6) 0.096(8) 0.044(5) 0.035(6) 0.003(4) -0.020(6)
C66 0.110(9) 0.043(5) 0.073(7) 0.038(5) 0.044(7) 0.017(6)
C77 0.076(7) 0.068(7) 0.083(8) 0.041(6) 0.034(6) 0.030(6)
C63 0.086(8) 0.062(6) 0.092(8) 0.040(6) 0.053(7) 0.016(6)
C80 0.067(6) 0.049(5) 0.061(6) 0.021(5) 0.024(5) 0.012(4)
C75 0.085(7) 0.054(6) 0.080(8) 0.033(6) 0.037(6) 0.012(5)
C58 0.049(5) 0.051(5) 0.057(6) 0.022(5) 0.005(4) 0.001(4)
C79 0.063(5) 0.055(5) 0.060(6) 0.025(5) 0.033(5) 0.016(4)
C78 0.077(6) 0.063(6) 0.064(6) 0.035(5) 0.034(5) 0.029(5)
C64 0.054(6) 0.052(6) 0.155(12) 0.061(7) 0.052(7) 0.024(5)
C65 0.057(6) 0.066(7) 0.096(9) 0.052(7) -0.017(6) -0.010(5)
C60 0.065(7) 0.097(10) 0.060(7) -0.008(7) 0.021(6) 0.013(6)

loop_
_atom_type_symbol
_atom_type_description
_atom_type_scat_dispersion_real
_atom_type_scat_dispersion_imag
_atom_type_scat_source
C C 0.0033 0.0016 'International Tables Vol C Tables 4.2.6.8 and 6.1.1.4'
H H 0.0000 0.0000 'International Tables Vol C Tables 4.2.6.8 and 6.1.1.4'
As As 0.0499 2.0058 'International Tables Vol C Tables 4.2.6.8 and 6.1.1.4'
K K 0.2009 0.2494 'International Tables Vol C Tables 4.2.6.8 and 6.1.1.4'
Nd Nd -0.1943 3.0179 'International Tables Vol C Tables 4.2.6.8 and 6.1.1.4'
O O 0.0106 0.0060 'International Tables Vol C Tables 4.2.6.8 and 6.1.1.4'
Si Si 0.0817 0.0704 'International Tables Vol C Tables 4.2.6.8 and 6.1.1.4'

loop_
_exptl_crystal_face_index_h
_exptl_crystal_face_index_k
_exptl_crystal_face_index_l
_exptl_crystal_face_perp_dist
0 3 -5 0.1150
0 -3 5 0.1120
6 -3 -1 0.2020
-7 3 1 0.1610
0 -7 -2 0.0580
0 3 1 0.0690
5 3 1 0.1360
-5 -1 6 0.1530
-2 3 -3 0.1420
3 2 -6 0.1610
1 3 -6 0.1280
5 1 -6 0.1920

loop_
_geom_angle_atom_site_label_1
_geom_angle_atom_site_label_2
_geom_angle_atom_site_label_3
_geom_angle
_geom_angle_site_symmetry_1
_geom_angle_site_symmetry_3
_geom_angle_publ_flag
As2 Nd1 As3 77.087(17) . . ?
C13 Nd1 As3 127.43(13) . . ?
C13 Nd1 As2 140.13(13) . . ?
C13 Nd1 C3 125.60(16) . . ?
C13 Nd1 C2 116.49(17) . . ?
C13 Nd1 C1 86.58(17) . . ?
C13 Nd1 C12 29.98(16) . . ?
C13 Nd1 C16 48.01(17) . . ?
C13 Nd1 C5 77.35(16) . . ?
C13 Nd1 C4 99.82(16) . . ?
C13 Nd1 C15 48.75(18) . . ?
C3 Nd1 As3 88.62(11) . . ?
C3 Nd1 As2 79.63(12) . . ?
C3 Nd1 C12 154.34(16) . . ?
C3 Nd1 C16 159.02(17) . . ?
C3 Nd1 C15 130.03(17) . . ?
C2 Nd1 As3 73.06(12) . . ?
C2 Nd1 As2 99.75(12) . . ?
C2 Nd1 C3 29.00(18) . . ?
C2 Nd1 C12 134.85(18) . . ?
C2 Nd1 C16 163.60(17) . . ?
C2 Nd1 C4 49.18(18) . . ?
C2 Nd1 C15 149.45(16) . . ?
C1 Nd1 As3 91.53(11) . . ?
C1 Nd1 As2 127.71(11) . . ?
C1 Nd1 C3 48.84(17) . . ?
C1 Nd1 C2 29.93(16) . . ?
C1 Nd1 C12 108.04(17) . . ?
C1 Nd1 C16 134.31(16) . . ?
C1 Nd1 C4 49.75(17) . . ?
C1 Nd1 C15 125.90(16) . . ?
C12 Nd1 As3 104.85(11) . . ?
C12 Nd1 As2 124.24(12) . . ?
C12 Nd1 C16 29.27(17) . . ?
C16 Nd1 As3 110.84(12) . . ?
C16 Nd1 As2 96.66(12) . . ?
C5 Nd1 As3 119.72(12) . . ?
C5 Nd1 As2 120.92(12) . . ?
C5 Nd1 C3 48.31(16) . . ?
C5 Nd1 C2 48.54(16) . . ?
C5 Nd1 C1 29.75(17) . . ?
C5 Nd1 C12 106.35(16) . . ?
C5 Nd1 C16 121.42(16) . . ?
C5 Nd1 C4 29.68(17) . . ?
C5 Nd1 C15 101.47(16) . . ?
C4 Nd1 As3 118.22(12) . . ?
C4 Nd1 As2 91.28(12) . . ?
C4 Nd1 C3 29.95(16) . . ?
C4 Nd1 C12 129.68(16) . . ?
C4 Nd1 C16 130.83(17) . . ?
C4 Nd1 C15 102.71(17) . . ?
C15 Nd1 As3 137.42(11) . . ?
C15 Nd1 As2 91.52(12) . . ?
C15 Nd1 C12 49.07(17) . . ?
C15 Nd1 C16 29.00(16) . . ?
C14 Nd1 As3 153.83(13) . . ?
C14 Nd1 As2 116.07(14) . . ?
C14 Nd1 C13 29.24(18) . . ?
C14 Nd1 C3 115.23(17) . . ?
C14 Nd1 C2 122.83(17) . . ?
C14 Nd1 C1 96.37(17) . . ?
C14 Nd1 C12 48.98(17) . . ?
C14 Nd1 C16 47.86(17) . . ?
C14 Nd1 C5 74.56(17) . . ?
C14 Nd1 C4 85.31(17) . . ?
C14 Nd1 C15 29.68(17) . . ?
As4 Nd2 As3 76.539(17) . . ?
C38 Nd2 As3 99.68(11) . . ?
C38 Nd2 As4 98.91(13) . . ?
C38 Nd2 C34 29.66(15) . . ?
C34 Nd2 As3 126.39(12) . . ?
C34 Nd2 As4 92.21(13) . . ?
C24 Nd2 As3 95.78(12) . . ?
C24 Nd2 As4 77.61(14) . . ?
C24 Nd2 C38 162.91(16) . . ?
C24 Nd2 C34 133.25(16) . . ?
C24 Nd2 C26 48.84(18) . . ?
C24 Nd2 C37 154.37(19) . . ?
C24 Nd2 C25 29.12(17) . . ?
C26 Nd2 As3 95.47(11) . . ?
C26 Nd2 As4 125.13(12) . . ?
C26 Nd2 C38 135.70(17) . . ?
C26 Nd2 C34 130.84(17) . . ?
C26 Nd2 C25 29.71(17) . . ?
C23 Nd2 As3 125.10(12) . . ?
C23 Nd2 As4 90.80(13) . . ?
C23 Nd2 C38 135.19(16) . . ?
C23 Nd2 C34 106.98(16) . . ?
C23 Nd2 C24 29.77(16) . . ?
C23 Nd2 C26 49.80(17) . . ?
C23 Nd2 C27 29.88(18) . . ?
C23 Nd2 C37 130.39(17) . . ?
C23 Nd2 C25 49.07(16) . . ?
C23 Nd2 C35 88.31(17) . . ?
C27 Nd2 As3 124.35(12) . . ?
C27 Nd2 As4 120.46(13) . . ?
C27 Nd2 C38 124.97(17) . . ?
C27 Nd2 C34 106.70(17) . . ?
C27 Nd2 C24 48.24(18) . . ?
C27 Nd2 C26 29.59(16) . . ?
C27 Nd2 C37 106.58(18) . . ?
C27 Nd2 C25 48.24(17) . . ?
C37 Nd2 As3 97.00(11) . . ?
C37 Nd2 As4 127.06(13) . . ?
C37 Nd2 C38 29.37(17) . . ?
C37 Nd2 C34 49.54(17) . . ?
C37 Nd2 C26 107.71(18) . . ?
C37 Nd2 C25 134.09(18) . . ?
C25 Nd2 As3 79.26(11) . . ?
C25 Nd2 As4 96.89(13) . . ?
C25 Nd2 C38 163.46(18) . . ?
C25 Nd2 C34 154.25(17) . . ?
C35 Nd2 As3 145.29(12) . . ?
C35 Nd2 As4 116.07(13) . . ?
C35 Nd2 C38 48.18(16) . . ?
C35 Nd2 C34 29.77(18) . . ?
C35 Nd2 C24 118.07(17) . . ?
C35 Nd2 C26 101.09(17) . . ?
C35 Nd2 C27 78.99(18) . . ?
C35 Nd2 C37 48.93(16) . . ?
C35 Nd2 C25 127.09(18) . . ?
C36 Nd2 As3 122.52(12) . . ?
C36 Nd2 As4 141.62(13) . . ?
C36 Nd2 C38 48.52(18) . . ?
C36 Nd2 C34 49.42(18) . . ?
C36 Nd2 C24 126.57(18) . . ?
C36 Nd2 C26 88.49(18) . . ?
C36 Nd2 C23 100.40(17) . . ?
C36 Nd2 C27 78.55(18) . . ?
C36 Nd2 C37 29.99(16) . . ?
C36 Nd2 C25 118.20(18) . . ?
C36 Nd2 C35 29.50(17) . . ?
As2 As1 As3 101.44(3) . . ?
As4 As1 As3 100.87(3) . . ?
As4 As1 As2 99.84(3) . . ?
Nd2 As3 Nd1 160.25(2) . . ?
As1 As3 Nd1 80.59(2) . . ?
As1 As3 Nd2 80.14(2) . . ?
As6 As3 Nd1 88.15(2) . . ?
As6 As3 Nd2 90.58(2) . . ?
As6 As3 As1 98.88(3) . . ?
Nd1 As2 K1 170.65(3) . 2_656 ?
As1 As2 Nd1 82.37(2) . . ?
As1 As2 K1 92.03(3) . 2_656 ?
As5 As2 Nd1 87.66(2) . . ?
As5 As2 As1 99.63(3) . . ?
As5 As2 K1 85.89(3) . 2_656 ?
Nd2 As4 K1 173.36(3) . 2_656 ?
As1 As4 Nd2 81.58(2) . . ?
As1 As4 K1 93.45(3) . 2_656 ?
As7 As4 Nd2 90.46(3) . . ?
As7 As4 As1 99.61(3) . . ?
As7 As4 K1 86.01(3) . 2_656 ?
As3 As6 As7 105.32(3) . . ?
As3 As6 As5 105.22(3) . . ?
As7 As6 As5 59.85(3) . . ?
As4 As7 As6 105.98(3) . . ?
As4 As7 As5 104.96(3) . . ?
As6 As7 As5 60.34(3) . . ?
As2 As5 As6 106.18(3) . . ?
As2 As5 As7 104.69(3) . . ?
As7 As5 As6 59.81(3) . . ?
As4 K1 As2 59.92(3) 2_656 2_656 ?
O5 K1 As2 79.78(9) . 2_656 ?
O5 K1 As4 127.65(10) . 2_656 ?
O6 K1 As2 76.54(10) . 2_656 ?
O6 K1 As4 130.60(11) . 2_656 ?
O6 K1 O5 57.68(13) . . ?
O6 K1 O3 145.63(15) . . ?
O6 K1 O1 58.28(15) . . ?
O6 K1 O2 115.75(15) . . ?
O3 K1 As2 135.81(11) . 2_656 ?
O3 K1 As4 83.33(10) . 2_656 ?
O3 K1 O5 109.34(13) . . ?
O1 K1 As2 104.77(10) . 2_656 ?
O1 K1 As4 109.49(11) . 2_656 ?
O1 K1 O5 112.24(15) . . ?
O1 K1 O3 110.48(14) . . ?
O4 K1 As2 97.11(10) . 2_656 ?
O4 K1 As4 93.98(10) . 2_656 ?
O4 K1 O5 57.22(12) . . ?
O4 K1 O6 114.66(14) . . ?
O4 K1 O3 59.36(13) . . ?
O4 K1 O1 153.69(15) . . ?
O4 K1 O2 118.28(14) . . ?
O2 K1 As2 127.22(11) . 2_656 ?
O2 K1 As4 78.66(11) . 2_656 ?
O2 K1 O5 151.87(15) . . ?
O2 K1 O3 58.93(14) . . ?
O2 K1 O1 57.97(15) . . ?
C1 Si1 C7 110.7(3) . . ?
C1 Si1 C6 108.5(3) . . ?
C6 Si1 C7 110.2(3) . . ?
C8 Si1 C1 108.9(3) . . ?
C8 Si1 C7 109.2(3) . . ?
C8 Si1 C6 109.2(3) . . ?
C4 Si2 C9 106.8(3) . . ?
C10 Si2 C4 112.0(3) . . ?
C10 Si2 C11 110.8(3) . . ?
C10 Si2 C9 107.4(4) . . ?
C11 Si2 C4 110.2(3) . . ?
C11 Si2 C9 109.5(3) . . ?
C26 Si6 C33 112.0(3) . . ?
C32 Si6 C26 108.1(3) . . ?
C32 Si6 C33 110.8(3) . . ?
C32 Si6 C31 109.3(3) . . ?
C31 Si6 C26 108.3(3) . . ?
C31 Si6 C33 108.3(3) . . ?
C18 Si3 C12 115.1(3) . . ?
C19 Si3 C12 108.8(3) . . ?
C19 Si3 C18 109.2(4) . . ?
C19 Si3 C17 108.9(3) . . ?
C17 Si3 C12 106.6(3) . . ?
C17 Si3 C18 108.2(4) . . ?
C34 Si7 C39 106.7(3) . . ?
C34 Si7 C40 117.5(3) . . ?
C41 Si7 C34 107.7(3) . . ?
C41 Si7 C39 110.9(3) . . ?
C41 Si7 C40 107.5(4) . . ?
C39 Si7 C40 106.6(3) . . ?
C37 Si8 C44 108.3(3) . . ?
C42 Si8 C37 113.9(3) . . ?
C42 Si8 C44 107.2(3) . . ?
C43 Si8 C37 108.3(3) . . ?
C43 Si8 C42 108.9(3) . . ?
C43 Si8 C44 110.2(3) . . ?
C23 Si5 C30 112.9(3) . . ?
C23 Si5 C28 108.8(3) . . ?
C29 Si5 C23 108.0(3) . . ?
C29 Si5 C30 111.0(4) . . ?
C29 Si5 C28 109.7(4) . . ?
C28 Si5 C30 106.4(4) . . ?
C21 Si4 C15 115.1(3) . . ?
C21 Si4 C20 110.1(3) . . ?
C21 Si4 C22 108.3(3) . . ?
C20 Si4 C15 109.2(3) . . ?
C20 Si4 C22 106.9(3) . . ?
C22 Si4 C15 107.0(3) . . ?
C52 O5 K1 106.3(4) . . ?
C52 O5 C53 112.9(5) . . ?
C53 O5 K1 108.3(4) . . ?
C55 O6 K1 120.5(4) . . ?
C55 O6 C54 112.4(6) . . ?
C54 O6 K1 120.7(4) . . ?
C48 O3 K1 110.7(4) . . ?
C48 O3 C49 111.3(5) . . ?
C49 O3 K1 107.6(4) . . ?
C56 O1 K1 108.8(4) . . ?
C45 O1 K1 108.8(4) . . ?
C45 O1 C56 112.9(6) . . ?
C51 O4 K1 123.1(3) . . ?
C50 O4 K1 119.6(4) . . ?
C50 O4 C51 110.8(5) . . ?
C47 O2 K1 118.1(4) . . ?
C47 O2 C46 111.9(6) . . ?
C46 O2 K1 120.4(4) . . ?
Nd1 C13 H13 113.7 . . ?
C12 C13 Nd1 77.8(3) . . ?
C12 C13 H13 125.3 . . ?
C14 C13 Nd1 75.3(3) . . ?
C14 C13 H13 125.3 . . ?
C14 C13 C12 109.4(5) . . ?
Nd2 C38 H38 116.7 . . ?
C34 C38 Nd2 75.8(3) . . ?
C34 C38 H38 124.7 . . ?
C37 C38 Nd2 74.6(3) . . ?
C37 C38 H38 124.7 . . ?
C37 C38 C34 110.6(5) . . ?
Nd1 C3 H3 117.3 . . ?
C2 C3 Nd1 74.6(3) . . ?
C2 C3 H3 125.4 . . ?
C2 C3 C4 109.2(5) . . ?
C4 C3 Nd1 74.6(3) . . ?
C4 C3 H3 125.4 . . ?
Nd1 C2 H2 115.4 . . ?
C3 C2 Nd1 76.4(3) . . ?
C3 C2 H2 125.5 . . ?
C3 C2 C1 109.0(5) . . ?
C1 C2 Nd1 74.8(3) . . ?
C1 C2 H2 125.5 . . ?
Si1 C1 Nd1 119.9(2) . . ?
C2 C1 Nd1 75.3(3) . . ?
C2 C1 Si1 126.5(4) . . ?
C5 C1 Nd1 74.5(3) . . ?
C5 C1 Si1 127.5(4) . . ?
C5 C1 C2 105.8(5) . . ?
Si3 C12 Nd1 137.5(3) . . ?
C13 C12 Nd1 72.2(3) . . ?
C13 C12 Si3 124.7(4) . . ?
C16 C12 Nd1 75.8(3) . . ?
C16 C12 Si3 125.0(4) . . ?
C16 C12 C13 104.6(5) . . ?
Si7 C34 Nd2 130.2(3) . . ?
C38 C34 Nd2 74.5(3) . . ?
C38 C34 Si7 126.1(5) . . ?
C35 C34 Nd2 73.3(3) . . ?
C35 C34 Si7 126.9(4) . . ?
C35 C34 C38 104.6(5) . . ?
Nd1 C16 H16 117.3 . . ?
C12 C16 Nd1 75.0(3) . . ?
C12 C16 H16 124.6 . . ?
C15 C16 Nd1 74.9(3) . . ?
C15 C16 C12 110.9(5) . . ?
C15 C16 H16 124.6 . . ?
Nd2 C24 H24 115.9 . . ?
C23 C24 Nd2 74.7(3) . . ?
C23 C24 H24 125.1 . . ?
C25 C24 Nd2 76.2(3) . . ?
C25 C24 H24 125.1 . . ?
C25 C24 C23 109.7(5) . . ?
Nd1 C5 H5 114.9 . . ?
C1 C5 Nd1 75.8(3) . . ?
C1 C5 H5 124.5 . . ?
C1 C5 C4 111.0(5) . . ?
C4 C5 Nd1 76.6(3) . . ?
C4 C5 H5 124.5 . . ?
Si6 C26 Nd2 129.1(3) . . ?
C27 C26 Nd2 74.3(3) . . ?
C27 C26 Si6 127.8(5) . . ?
C27 C26 C25 105.7(5) . . ?
C25 C26 Nd2 75.2(3) . . ?
C25 C26 Si6 124.2(4) . . ?
Si5 C23 Nd2 125.9(3) . . ?
C24 C23 Nd2 75.6(3) . . ?
C24 C23 Si5 125.1(5) . . ?
C24 C23 C27 105.3(5) . . ?
C27 C23 Nd2 75.3(3) . . ?
C27 C23 Si5 127.8(4) . . ?
Si2 C4 Nd1 127.9(3) . . ?
C3 C4 Nd1 75.4(3) . . ?
C3 C4 Si2 124.4(4) . . ?
C5 C4 Nd1 73.8(3) . . ?
C5 C4 Si2 128.6(4) . . ?
C5 C4 C3 105.0(5) . . ?
Nd2 C27 H27 116.1 . . ?
C26 C27 Nd2 76.1(3) . . ?
C26 C27 C23 110.5(5) . . ?
C26 C27 H27 124.7 . . ?
C23 C27 Nd2 74.9(3) . . ?
C23 C27 H27 124.7 . . ?
Si8 C37 Nd2 125.7(3) . . ?
C38 C37 Nd2 76.0(3) . . ?
C38 C37 Si8 127.3(4) . . ?
C38 C37 C36 106.6(5) . . ?
C36 C37 Nd2 74.0(3) . . ?
C36 C37 Si8 124.8(5) . . ?
Nd2 C25 H25 116.6 . . ?
C24 C25 Nd2 74.7(3) . . ?
C24 C25 C26 108.7(5) . . ?
C24 C25 H25 125.6 . . ?
C26 C25 Nd2 75.1(3) . . ?
C26 C25 H25 125.6 . . ?
Nd2 C35 H35 115.3 . . ?
C34 C35 Nd2 76.9(3) . . ?
C34 C35 H35 124.9 . . ?
C36 C35 Nd2 74.7(3) . . ?
C36 C35 C34 110.1(5) . . ?
C36 C35 H35 124.9 . . ?
Si4 C15 Nd1 134.6(3) . . ?
C16 C15 Nd1 76.1(3) . . ?
C16 C15 Si4 126.1(4) . . ?
C16 C15 C14 105.7(5) . . ?
C14 C15 Nd1 72.5(3) . . ?
C14 C15 Si4 124.0(4) . . ?
Nd1 C14 H14 113.6 . . ?
C13 C14 Nd1 75.5(3) . . ?
C13 C14 C15 109.5(5) . . ?
C13 C14 H14 125.3 . . ?
C15 C14 Nd1 77.8(3) . . ?
C15 C14 H14 125.3 . . ?
Si8 C42 H42A 109.5 . . ?
Si8 C42 H42B 109.5 . . ?
Si8 C42 H42C 109.5 . . ?
H42A C42 H42B 109.5 . . ?
H42A C42 H42C 109.5 . . ?
H42B C42 H42C 109.5 . . ?
Nd2 C36 H36 114.6 . . ?
C37 C36 Nd2 76.0(3) . . ?
C37 C36 H36 125.9 . . ?
C35 C36 Nd2 75.8(3) . . ?
C35 C36 C37 108.1(5) . . ?
C35 C36 H36 125.9 . . ?
Si6 C33 H33A 109.5 . . ?
Si6 C33 H33B 109.5 . . ?
Si6 C33 H33C 109.5 . . ?
H33A C33 H33B 109.5 . . ?
H33A C33 H33C 109.5 . . ?
H33B C33 H33C 109.5 . . ?
Si1 C7 H7A 109.5 . . ?
Si1 C7 H7B 109.5 . . ?
Si1 C7 H7C 109.5 . . ?
H7A C7 H7B 109.5 . . ?
H7A C7 H7C 109.5 . . ?
H7B C7 H7C 109.5 . . ?
Si1 C6 H6A 109.5 . . ?
Si1 C6 H6B 109.5 . . ?
Si1 C6 H6C 109.5 . . ?
H6A C6 H6B 109.5 . . ?
H6A C6 H6C 109.5 . . ?
H6B C6 H6C 109.5 . . ?
Si2 C10 H10A 109.5 . . ?
Si2 C10 H10B 109.5 . . ?
Si2 C10 H10C 109.5 . . ?
H10A C10 H10B 109.5 . . ?
H10A C10 H10C 109.5 . . ?
H10B C10 H10C 109.5 . . ?
Si8 C43 H43A 109.5 . . ?
Si8 C43 H43B 109.5 . . ?
Si8 C43 H43C 109.5 . . ?
H43A C43 H43B 109.5 . . ?
H43A C43 H43C 109.5 . . ?
H43B C43 H43C 109.5 . . ?
O5 C52 H52A 110.0 . . ?
O5 C52 H52B 110.0 . . ?
O5 C52 C51 108.3(5) . . ?
H52A C52 H52B 108.4 . . ?
C51 C52 H52A 110.0 . . ?
C51 C52 H52B 110.0 . . ?
Si5 C30 H30A 109.5 . . ?
Si5 C30 H30B 109.5 . . ?
Si5 C30 H30C 109.5 . . ?
H30A C30 H30B 109.5 . . ?
H30A C30 H30C 109.5 . . ?
H30B C30 H30C 109.5 . . ?
O4 C51 C52 107.2(5) . . ?
O4 C51 H51A 110.3 . . ?
O4 C51 H51B 110.3 . . ?
C52 C51 H51A 110.3 . . ?
C52 C51 H51B 110.3 . . ?
H51A C51 H51B 108.5 . . ?
Si8 C44 H44A 109.5 . . ?
Si8 C44 H44B 109.5 . . ?
Si8 C44 H44C 109.5 . . ?
H44A C44 H44B 109.5 . . ?
H44A C44 H44C 109.5 . . ?
H44B C44 H44C 109.5 . . ?
Si7 C41 H41A 109.5 . . ?
Si7 C41 H41B 109.5 . . ?
Si7 C41 H41C 109.5 . . ?
H41A C41 H41B 109.5 . . ?
H41A C41 H41C 109.5 . . ?
H41B C41 H41C 109.5 . . ?
Si7 C39 H39A 109.5 . . ?
Si7 C39 H39B 109.5 . . ?
Si7 C39 H39C 109.5 . . ?
H39A C39 H39B 109.5 . . ?
H39A C39 H39C 109.5 . . ?
H39B C39 H39C 109.5 . . ?
Si6 C32 H32A 109.5 . . ?
Si6 C32 H32B 109.5 . . ?
Si6 C32 H32C 109.5 . . ?
H32A C32 H32B 109.5 . . ?
H32A C32 H32C 109.5 . . ?
H32B C32 H32C 109.5 . . ?
Si2 C11 H11A 109.5 . . ?
Si2 C11 H11B 109.5 . . ?
Si2 C11 H11C 109.5 . . ?
H11A C11 H11B 109.5 . . ?
H11A C11 H11C 109.5 . . ?
H11B C11 H11C 109.5 . . ?
Si7 C40 H40A 109.5 . . ?
Si7 C40 H40B 109.5 . . ?
Si7 C40 H40C 109.5 . . ?
H40A C40 H40B 109.5 . . ?
H40A C40 H40C 109.5 . . ?
H40B C40 H40C 109.5 . . ?
O3 C48 H48A 109.9 . . ?
O3 C48 H48B 109.9 . . ?
O3 C48 C47 108.8(6) . . ?
H48A C48 H48B 108.3 . . ?
C47 C48 H48A 109.9 . . ?
C47 C48 H48B 109.9 . . ?
Si1 C8 H8A 109.5 . . ?
Si1 C8 H8B 109.5 . . ?
Si1 C8 H8C 109.5 . . ?
H8A C8 H8B 109.5 . . ?
H8A C8 H8C 109.5 . . ?
H8B C8 H8C 109.5 . . ?
Si4 C21 H21A 109.5 . . ?
Si4 C21 H21B 109.5 . . ?
Si4 C21 H21C 109.5 . . ?
H21A C21 H21B 109.5 . . ?
H21A C21 H21C 109.5 . . ?
H21B C21 H21C 109.5 . . ?
O6 C55 H55A 110.3 . . ?
O6 C55 H55B 110.3 . . ?
O6 C55 C56 107.1(6) . . ?
H55A C55 H55B 108.5 . . ?
C56 C55 H55A 110.3 . . ?
C56 C55 H55B 110.3 . . ?
Si2 C9 H9A 109.5 . . ?
Si2 C9 H9B 109.5 . . ?
Si2 C9 H9C 109.5 . . ?
H9A C9 H9B 109.5 . . ?
H9A C9 H9C 109.5 . . ?
H9B C9 H9C 109.5 . . ?
O6 C54 H54A 110.1 . . ?
O6 C54 H54B 110.1 . . ?
O6 C54 C53 107.9(6) . . ?
H54A C54 H54B 108.4 . . ?
C53 C54 H54A 110.1 . . ?
C53 C54 H54B 110.1 . . ?
Si4 C20 H20A 109.5 . . ?
Si4 C20 H20B 109.5 . . ?
Si4 C20 H20C 109.5 . . ?
H20A C20 H20B 109.5 . . ?
H20A C20 H20C 109.5 . . ?
H20B C20 H20C 109.5 . . ?
O3 C49 H49A 109.8 . . ?
O3 C49 H49B 109.8 . . ?
O3 C49 C50 109.2(6) . . ?
H49A C49 H49B 108.3 . . ?
C50 C49 H49A 109.8 . . ?
C50 C49 H49B 109.8 . . ?
O1 C56 C55 108.7(5) . . ?
O1 C56 H56A 110.0 . . ?
O1 C56 H56B 110.0 . . ?
C55 C56 H56A 110.0 . . ?
C55 C56 H56B 110.0 . . ?
H56A C56 H56B 108.3 . . ?
Si3 C18 H18A 109.5 . . ?
Si3 C18 H18B 109.5 . . ?
Si3 C18 H18C 109.5 . . ?
H18A C18 H18B 109.5 . . ?
H18A C18 H18C 109.5 . . ?
H18B C18 H18C 109.5 . . ?
Si3 C19 H19A 109.5 . . ?
Si3 C19 H19B 109.5 . . ?
Si3 C19 H19C 109.5 . . ?
H19A C19 H19B 109.5 . . ?
H19A C19 H19C 109.5 . . ?
H19B C19 H19C 109.5 . . ?
Si3 C17 H17A 109.5 . . ?
Si3 C17 H17B 109.5 . . ?
Si3 C17 H17C 109.5 . . ?
H17A C17 H17B 109.5 . . ?
H17A C17 H17C 109.5 . . ?
H17B C17 H17C 109.5 . . ?
O1 C45 H45A 110.0 . . ?
O1 C45 H45B 110.0 . . ?
O1 C45 C46 108.6(6) . . ?
H45A C45 H45B 108.4 . . ?
C46 C45 H45A 110.0 . . ?
C46 C45 H45B 110.0 . . ?
O2 C47 C48 108.8(6) . . ?
O2 C47 H47A 109.9 . . ?
O2 C47 H47B 109.9 . . ?
C48 C47 H47A 109.9 . . ?
C48 C47 H47B 109.9 . . ?
H47A C47 H47B 108.3 . . ?
Si5 C29 H29A 109.5 . . ?
Si5 C29 H29B 109.5 . . ?
Si5 C29 H29C 109.5 . . ?
H29A C29 H29B 109.5 . . ?
H29A C29 H29C 109.5 . . ?
H29B C29 H29C 109.5 . . ?
O5 C53 C54 108.6(5) . . ?
O5 C53 H53A 110.0 . . ?
O5 C53 H53B 110.0 . . ?
C54 C53 H53A 110.0 . . ?
C54 C53 H53B 110.0 . . ?
H53A C53 H53B 108.4 . . ?
Si6 C31 H31A 109.5 . . ?
Si6 C31 H31B 109.5 . . ?
Si6 C31 H31C 109.5 . . ?
H31A C31 H31B 109.5 . . ?
H31A C31 H31C 109.5 . . ?
H31B C31 H31C 109.5 . . ?
Si5 C28 H28A 109.5 . . ?
Si5 C28 H28B 109.5 . . ?
Si5 C28 H28C 109.5 . . ?
H28A C28 H28B 109.5 . . ?
H28A C28 H28C 109.5 . . ?
H28B C28 H28C 109.5 . . ?
C74 C69 H69 120.3 . . ?
C74 C69 C70 119.3(8) . . ?
C70 C69 H69 120.3 . . ?
O4 C50 C49 108.7(5) . . ?
O4 C50 H50A 109.9 . . ?
O4 C50 H50B 109.9 . . ?
C49 C50 H50A 109.9 . . ?
C49 C50 H50B 109.9 . . ?
H50A C50 H50B 108.3 . . ?
Si4 C22 H22A 109.5 . . ?
Si4 C22 H22B 109.5 . . ?
Si4 C22 H22C 109.5 . . ?
H22A C22 H22B 109.5 . . ?
H22A C22 H22C 109.5 . . ?
H22B C22 H22C 109.5 . . ?
O2 C46 C45 108.1(6) . . ?
O2 C46 H46A 110.1 . . ?
O2 C46 H46B 110.1 . . ?
C45 C46 H46A 110.1 . . ?
C45 C46 H46B 110.1 . . ?
H46A C46 H46B 108.4 . . ?
C69 C74 H74 119.9 . . ?
C73 C74 C69 120.2(8) . . ?
C73 C74 H74 119.9 . . ?
C69 C70 H70 120.0 . . ?
C71 C70 C69 120.0(8) . . ?
C71 C70 H70 120.0 . . ?
C57 C62 H62 119.8 . . ?
C57 C62 C61 120.4(10) . . ?
C61 C62 H62 119.8 . . ?
C62 C57 H57 119.4 . . ?
C62 C57 C58 121.1(10) . . ?
C58 C57 H57 119.4 . . ?
C70 C71 H71 120.1 . . ?
C70 C71 C72 119.9(8) . . ?
C72 C71 H71 120.1 . . ?
C71 C72 H72 119.7 . . ?
C73 C72 C71 120.7(9) . . ?
C73 C72 H72 119.7 . . ?
C77 C76 H76 118.8 . . ?
C77 C76 C75 122.4(10) . . ?
C75 C76 H76 118.8 . . ?
C62 C61 H61 119.6 . . ?
C62 C61 C60 120.7(10) . . ?
C60 C61 H61 119.6 . . ?
C74 C73 H73 120.0 . . ?
C72 C73 C74 119.9(8) . . ?
C72 C73 H73 120.0 . . ?
C68 C67 H67 120.3 . . ?
C66 C67 H67 120.3 . . ?
C66 C67 C68 119.5(9) . . ?
C67 C68 H68 119.5 . . ?
C63 C68 C67 121.0(10) . . ?
C63 C68 H68 119.5 . . ?
C58 C59 H59 121.1 . . ?
C58 C59 C60 117.8(9) . . ?
C60 C59 H59 121.1 . . ?
C67 C66 H66 119.6 . . ?
C67 C66 C65 120.7(10) . . ?
C65 C66 H66 119.6 . . ?
C76 C77 H77 121.1 . . ?
C76 C77 C78 117.8(10) . . ?
C78 C77 H77 121.1 . . ?
C68 C63 H63 120.1 . . ?
C64 C63 C68 119.8(11) . . ?
C64 C63 H63 120.1 . . ?
C75 C80 H80 120.1 . . ?
C79 C80 H80 120.1 . . ?
C79 C80 C75 119.9(10) . . ?
C76 C75 H75 120.7 . . ?
C80 C75 C76 118.7(11) . . ?
C80 C75 H75 120.7 . . ?
C57 C58 C59 121.2(10) . . ?
C57 C58 H58 119.4 . . ?
C59 C58 H58 119.4 . . ?
C80 C79 H79 119.4 . . ?
C80 C79 C78 121.1(9) . . ?
C78 C79 H79 119.4 . . ?
C77 C78 C79 120.1(10) . . ?
C77 C78 H78 120.0 . . ?
C79 C78 H78 120.0 . . ?
C63 C64 H64 119.1 . . ?
C63 C64 C65 121.8(10) . . ?
C65 C64 H64 119.1 . . ?
C66 C65 H65 121.4 . . ?
C64 C65 C66 117.1(10) . . ?
C64 C65 H65 121.4 . . ?
C61 C60 C59 118.5(10) . . ?
C61 C60 H60 120.7 . . ?
C59 C60 H60 120.7 . . ?

loop_
_geom_bond_atom_site_label_1
_geom_bond_atom_site_label_2
_geom_bond_distance
_geom_bond_site_symmetry_2
_geom_bond_publ_flag
Nd1 As3 3.0436(6) . ?
Nd1 As2 2.9974(7) . ?
Nd1 C13 2.737(5) . ?
Nd1 C3 2.784(5) . ?
Nd1 C2 2.762(6) . ?
Nd1 C1 2.755(5) . ?
Nd1 C12 2.809(5) . ?
Nd1 C16 2.819(5) . ?
Nd1 C5 2.738(5) . ?
Nd1 C4 2.774(6) . ?
Nd1 C15 2.804(5) . ?
Nd1 C14 2.735(5) . ?
Nd2 As3 3.0390(6) . ?
Nd2 As4 3.0103(7) . ?
Nd2 C38 2.789(5) . ?
Nd2 C34 2.805(6) . ?
Nd2 C24 2.765(5) . ?
Nd2 C26 2.780(6) . ?
Nd2 C23 2.753(5) . ?
Nd2 C27 2.758(6) . ?
Nd2 C37 2.771(6) . ?
Nd2 C25 2.783(5) . ?
Nd2 C35 2.758(5) . ?
Nd2 C36 2.745(6) . ?
As1 As3 2.4574(8) . ?
As1 As2 2.4055(9) . ?
As1 As4 2.4026(8) . ?
As3 As6 2.4056(9) . ?
As2 As5 2.3958(9) . ?
As2 K1 3.7108(15) 2_656 ?
As4 As7 2.3959(9) . ?
As4 K1 3.6551(16) 2_656 ?
As6 As7 2.4516(9) . ?
As6 As5 2.4646(10) . ?
As7 As5 2.4526(8) . ?
K1 O5 2.954(5) . ?
K1 O6 2.823(5) . ?
K1 O3 2.883(4) . ?
K1 O1 2.876(5) . ?
K1 O4 2.794(4) . ?
K1 O2 2.832(5) . ?
Si1 C1 1.859(6) . ?
Si1 C7 1.862(7) . ?
Si1 C6 1.862(7) . ?
Si1 C8 1.846(6) . ?
Si2 C4 1.861(6) . ?
Si2 C10 1.853(7) . ?
Si2 C11 1.854(6) . ?
Si2 C9 1.872(7) . ?
Si6 C26 1.863(6) . ?
Si6 C33 1.865(7) . ?
Si6 C32 1.859(6) . ?
Si6 C31 1.862(7) . ?
Si3 C12 1.870(6) . ?
Si3 C18 1.866(7) . ?
Si3 C19 1.863(7) . ?
Si3 C17 1.866(7) . ?
Si7 C34 1.859(6) . ?
Si7 C41 1.858(6) . ?
Si7 C39 1.864(6) . ?
Si7 C40 1.867(7) . ?
Si8 C37 1.866(6) . ?
Si8 C42 1.863(6) . ?
Si8 C43 1.860(7) . ?
Si8 C44 1.876(7) . ?
Si5 C23 1.846(6) . ?
Si5 C30 1.857(7) . ?
Si5 C29 1.846(8) . ?
Si5 C28 1.854(7) . ?
Si4 C15 1.873(6) . ?
Si4 C21 1.847(7) . ?
Si4 C20 1.871(7) . ?
Si4 C22 1.872(6) . ?
O5 C52 1.415(8) . ?
O5 C53 1.428(7) . ?
O6 C55 1.418(8) . ?
O6 C54 1.424(9) . ?
O3 C48 1.412(8) . ?
O3 C49 1.433(9) . ?
O1 C56 1.431(8) . ?
O1 C45 1.409(10) . ?
O4 C51 1.426(8) . ?
O4 C50 1.422(7) . ?
O2 C47 1.418(9) . ?
O2 C46 1.418(9) . ?
C13 H13 0.9500 . ?
C13 C12 1.436(8) . ?
C13 C14 1.381(9) . ?
C38 H38 0.9500 . ?
C38 C34 1.432(7) . ?
C38 C37 1.410(8) . ?
C3 H3 0.9500 . ?
C3 C2 1.389(8) . ?
C3 C4 1.436(8) . ?
C2 H2 0.9500 . ?
C2 C1 1.424(7) . ?
C1 C5 1.410(8) . ?
C12 C16 1.422(9) . ?
C34 C35 1.430(9) . ?
C16 H16 0.9500 . ?
C16 C15 1.408(8) . ?
C24 H24 0.9500 . ?
C24 C23 1.417(8) . ?
C24 C25 1.395(8) . ?
C5 H5 0.9500 . ?
C5 C4 1.412(8) . ?
C26 C27 1.414(7) . ?
C26 C25 1.426(8) . ?
C23 C27 1.421(9) . ?
C27 H27 0.9500 . ?
C37 C36 1.428(8) . ?
C25 H25 0.9500 . ?
C35 H35 0.9500 . ?
C35 C36 1.401(8) . ?
C15 C14 1.420(8) . ?
C14 H14 0.9500 . ?
C42 H42A 0.9800 . ?
C42 H42B 0.9800 . ?
C42 H42C 0.9800 . ?
C36 H36 0.9500 . ?
C33 H33A 0.9800 . ?
C33 H33B 0.9800 . ?
C33 H33C 0.9800 . ?
C7 H7A 0.9800 . ?
C7 H7B 0.9800 . ?
C7 H7C 0.9800 . ?
C6 H6A 0.9800 . ?
C6 H6B 0.9800 . ?
C6 H6C 0.9800 . ?
C10 H10A 0.9800 . ?
C10 H10B 0.9800 . ?
C10 H10C 0.9800 . ?
C43 H43A 0.9800 . ?
C43 H43B 0.9800 . ?
C43 H43C 0.9800 . ?
C52 H52A 0.9900 . ?
C52 H52B 0.9900 . ?
C52 C51 1.495(9) . ?
C30 H30A 0.9800 . ?
C30 H30B 0.9800 . ?
C30 H30C 0.9800 . ?
C51 H51A 0.9900 . ?
C51 H51B 0.9900 . ?
C44 H44A 0.9800 . ?
C44 H44B 0.9800 . ?
C44 H44C 0.9800 . ?
C41 H41A 0.9800 . ?
C41 H41B 0.9800 . ?
C41 H41C 0.9800 . ?
C39 H39A 0.9800 . ?
C39 H39B 0.9800 . ?
C39 H39C 0.9800 . ?
C32 H32A 0.9800 . ?
C32 H32B 0.9800 . ?
C32 H32C 0.9800 . ?
C11 H11A 0.9800 . ?
C11 H11B 0.9800 . ?
C11 H11C 0.9800 . ?
C40 H40A 0.9800 . ?
C40 H40B 0.9800 . ?
C40 H40C 0.9800 . ?
C48 H48A 0.9900 . ?
C48 H48B 0.9900 . ?
C48 C47 1.492(11) . ?
C8 H8A 0.9800 . ?
C8 H8B 0.9800 . ?
C8 H8C 0.9800 . ?
C21 H21A 0.9800 . ?
C21 H21B 0.9800 . ?
C21 H21C 0.9800 . ?
C55 H55A 0.9900 . ?
C55 H55B 0.9900 . ?
C55 C56 1.489(12) . ?
C9 H9A 0.9800 . ?
C9 H9B 0.9800 . ?
C9 H9C 0.9800 . ?
C54 H54A 0.9900 . ?
C54 H54B 0.9900 . ?
C54 C53 1.466(10) . ?
C20 H20A 0.9800 . ?
C20 H20B 0.9800 . ?
C20 H20C 0.9800 . ?
C49 H49A 0.9900 . ?
C49 H49B 0.9900 . ?
C49 C50 1.485(10) . ?
C56 H56A 0.9900 . ?
C56 H56B 0.9900 . ?
C18 H18A 0.9800 . ?
C18 H18B 0.9800 . ?
C18 H18C 0.9800 . ?
C19 H19A 0.9800 . ?
C19 H19B 0.9800 . ?
C19 H19C 0.9800 . ?
C17 H17A 0.9800 . ?
C17 H17B 0.9800 . ?
C17 H17C 0.9800 . ?
C45 H45A 0.9900 . ?
C45 H45B 0.9900 . ?
C45 C46 1.497(12) . ?
C47 H47A 0.9900 . ?
C47 H47B 0.9900 . ?
C29 H29A 0.9800 . ?
C29 H29B 0.9800 . ?
C29 H29C 0.9800 . ?
C53 H53A 0.9900 . ?
C53 H53B 0.9900 . ?
C31 H31A 0.9800 . ?
C31 H31B 0.9800 . ?
C31 H31C 0.9800 . ?
C28 H28A 0.9800 . ?
C28 H28B 0.9800 . ?
C28 H28C 0.9800 . ?
C69 H69 0.9500 . ?
C69 C74 1.385(12) . ?
C69 C70 1.401(11) . ?
C50 H50A 0.9900 . ?
C50 H50B 0.9900 . ?
C22 H22A 0.9800 . ?
C22 H22B 0.9800 . ?
C22 H22C 0.9800 . ?
C46 H46A 0.9900 . ?
C46 H46B 0.9900 . ?
C74 H74 0.9500 . ?
C74 C73 1.377(13) . ?
C70 H70 0.9500 . ?
C70 C71 1.367(12) . ?
C62 H62 0.9500 . ?
C62 C57 1.341(13) . ?
C62 C61 1.357(15) . ?
C57 H57 0.9500 . ?
C57 C58 1.348(13) . ?
C71 H71 0.9500 . ?
C71 C72 1.386(12) . ?
C72 H72 0.9500 . ?
C72 C73 1.369(12) . ?
C76 H76 0.9500 . ?
C76 C77 1.369(15) . ?
C76 C75 1.394(15) . ?
C61 H61 0.9500 . ?
C61 C60 1.380(17) . ?
C73 H73 0.9500 . ?
C67 H67 0.9500 . ?
C67 C68 1.369(14) . ?
C67 C66 1.344(14) . ?
C68 H68 0.9500 . ?
C68 C63 1.358(14) . ?
C59 H59 0.9500 . ?
C59 C58 1.378(15) . ?
C59 C60 1.423(17) . ?
C66 H66 0.9500 . ?
C66 C65 1.413(16) . ?
C77 H77 0.9500 . ?
C77 C78 1.390(14) . ?
C63 H63 0.9500 . ?
C63 C64 1.336(16) . ?
C80 H80 0.9500 . ?
C80 C75 1.378(14) . ?
C80 C79 1.360(13) . ?
C75 H75 0.9500 . ?
C58 H58 0.9500 . ?
C79 H79 0.9500 . ?
C79 C78 1.390(13) . ?
C78 H78 0.9500 . ?
C64 H64 0.9500 . ?
C64 C65 1.378(17) . ?
C65 H65 0.9500 . ?
C60 H60 0.9500 . ?

loop_
_geom_torsion_atom_site_label_1
_geom_torsion_atom_site_label_2
_geom_torsion_atom_site_label_3
_geom_torsion_atom_site_label_4
_geom_torsion
_geom_torsion_site_symmetry_1
_geom_torsion_site_symmetry_2
_geom_torsion_site_symmetry_3
_geom_torsion_site_symmetry_4
_geom_torsion_publ_flag
Nd1 C13 C12 Si3 -136.1(4) . . . . ?
Nd1 C13 C12 C16 69.5(4) . . . . ?
Nd1 C13 C14 C15 -71.2(4) . . . . ?
Nd1 C3 C2 C1 68.4(4) . . . . ?
Nd1 C3 C4 Si2 126.2(4) . . . . ?
Nd1 C3 C4 C5 -68.3(4) . . . . ?
Nd1 C2 C1 Si1 -116.6(4) . . . . ?
Nd1 C2 C1 C5 68.8(4) . . . . ?
Nd1 C1 C5 C4 69.3(4) . . . . ?
Nd1 C12 C16 C15 67.0(4) . . . . ?
Nd1 C16 C15 Si4 -135.6(4) . . . . ?
Nd1 C16 C15 C14 67.0(4) . . . . ?
Nd1 C5 C4 Si2 -125.9(5) . . . . ?
Nd1 C5 C4 C3 69.5(4) . . . . ?
Nd1 C15 C14 C13 69.6(4) . . . . ?
Nd2 C38 C34 Si7 128.9(5) . . . . ?
Nd2 C38 C34 C35 -67.7(4) . . . . ?
Nd2 C38 C37 Si8 -124.5(4) . . . . ?
Nd2 C38 C37 C36 68.3(4) . . . . ?
Nd2 C34 C35 C36 -68.1(4) . . . . ?
Nd2 C24 C23 Si5 -124.0(4) . . . . ?
Nd2 C24 C23 C27 69.9(4) . . . . ?
Nd2 C24 C25 C26 -68.0(4) . . . . ?
Nd2 C26 C27 C23 -67.7(4) . . . . ?
Nd2 C26 C25 C24 67.8(4) . . . . ?
Nd2 C23 C27 C26 68.4(4) . . . . ?
Nd2 C37 C36 C35 69.6(4) . . . . ?
Nd2 C35 C36 C37 -69.8(4) . . . . ?
K1 O5 C52 C51 66.4(6) . . . . ?
K1 O5 C53 C54 -61.9(6) . . . . ?
K1 O6 C55 C56 33.3(7) . . . . ?
K1 O6 C54 C53 -36.9(7) . . . . ?
K1 O3 C48 C47 58.8(6) . . . . ?
K1 O3 C49 C50 -62.4(6) . . . . ?
K1 O1 C56 C55 63.7(6) . . . . ?
K1 O1 C45 C46 -65.1(7) . . . . ?
K1 O4 C51 C52 27.0(7) . . . . ?
K1 O4 C50 C49 -32.4(8) . . . . ?
K1 O2 C47 C48 38.9(8) . . . . ?
K1 O2 C46 C45 -28.5(8) . . . . ?
Si1 C1 C5 Nd1 116.0(4) . . . . ?
Si1 C1 C5 C4 -174.7(4) . . . . ?
Si6 C26 C27 Nd2 -127.7(5) . . . . ?
Si6 C26 C27 C23 164.6(4) . . . . ?
Si6 C26 C25 Nd2 127.6(4) . . . . ?
Si6 C26 C25 C24 -164.7(4) . . . . ?
Si3 C12 C16 Nd1 138.7(4) . . . . ?
Si3 C12 C16 C15 -154.3(4) . . . . ?
Si7 C34 C35 Nd2 -128.2(4) . . . . ?
Si7 C34 C35 C36 163.7(4) . . . . ?
Si8 C37 C36 Nd2 122.7(4) . . . . ?
Si8 C37 C36 C35 -167.7(4) . . . . ?
Si5 C23 C27 Nd2 124.3(5) . . . . ?
Si5 C23 C27 C26 -167.2(4) . . . . ?
Si4 C15 C14 Nd1 132.4(4) . . . . ?
Si4 C15 C14 C13 -158.0(4) . . . . ?
O5 C52 C51 O4 -63.5(7) . . . . ?
O6 C55 C56 O1 -64.8(7) . . . . ?
O6 C54 C53 O5 66.7(7) . . . . ?
O3 C48 C47 O2 -65.8(8) . . . . ?
O3 C49 C50 O4 64.7(8) . . . . ?
O1 C45 C46 O2 62.8(8) . . . . ?
C13 C12 C16 Nd1 -67.0(4) . . . . ?
C13 C12 C16 C15 0.0(6) . . . . ?
C38 C34 C35 Nd2 68.5(4) . . . . ?
C38 C34 C35 C36 0.4(6) . . . . ?
C38 C37 C36 Nd2 -69.7(4) . . . . ?
C38 C37 C36 C35 -0.1(6) . . . . ?
C3 C2 C1 Nd1 -69.4(4) . . . . ?
C3 C2 C1 Si1 174.0(4) . . . . ?
C3 C2 C1 C5 -0.7(6) . . . . ?
C2 C3 C4 Nd1 67.2(4) . . . . ?
C2 C3 C4 Si2 -166.6(4) . . . . ?
C2 C3 C4 C5 -1.2(6) . . . . ?
C2 C1 C5 Nd1 -69.4(4) . . . . ?
C2 C1 C5 C4 -0.1(6) . . . . ?
C1 C5 C4 Nd1 -68.8(4) . . . . ?
C1 C5 C4 Si2 165.3(4) . . . . ?
C1 C5 C4 C3 0.8(6) . . . . ?
C12 C13 C14 Nd1 71.1(4) . . . . ?
C12 C13 C14 C15 -0.1(6) . . . . ?
C12 C16 C15 Nd1 -67.0(4) . . . . ?
C12 C16 C15 Si4 157.4(4) . . . . ?
C12 C16 C15 C14 -0.1(6) . . . . ?
C34 C38 C37 Nd2 -67.9(4) . . . . ?
C34 C38 C37 Si8 167.5(4) . . . . ?
C34 C38 C37 C36 0.3(6) . . . . ?
C34 C35 C36 Nd2 69.5(4) . . . . ?
C34 C35 C36 C37 -0.2(6) . . . . ?
C16 C15 C14 Nd1 -69.5(4) . . . . ?
C16 C15 C14 C13 0.1(6) . . . . ?
C24 C23 C27 Nd2 -70.1(4) . . . . ?
C24 C23 C27 C26 -1.7(7) . . . . ?
C23 C24 C25 Nd2 67.8(4) . . . . ?
C23 C24 C25 C26 -0.2(7) . . . . ?
C4 C3 C2 Nd1 -67.2(4) . . . . ?
C4 C3 C2 C1 1.1(7) . . . . ?
C27 C26 C25 Nd2 -68.6(4) . . . . ?
C27 C26 C25 C24 -0.9(6) . . . . ?
C37 C38 C34 Nd2 67.2(4) . . . . ?
C37 C38 C34 Si7 -163.9(4) . . . . ?
C37 C38 C34 C35 -0.5(6) . . . . ?
C25 C24 C23 Nd2 -68.8(4) . . . . ?
C25 C24 C23 Si5 167.2(4) . . . . ?
C25 C24 C23 C27 1.1(6) . . . . ?
C25 C26 C27 Nd2 69.3(4) . . . . ?
C25 C26 C27 C23 1.6(7) . . . . ?
C14 C13 C12 Nd1 -69.4(4) . . . . ?
C14 C13 C12 Si3 154.5(4) . . . . ?
C14 C13 C12 C16 0.1(6) . . . . ?
C42 Si8 C37 Nd2 8.9(4) . . . . ?
C42 Si8 C37 C38 108.9(5) . . . . ?
C42 Si8 C37 C36 -86.1(5) . . . . ?
C33 Si6 C26 Nd2 -52.8(4) . . . . ?
C33 Si6 C26 C27 48.1(6) . . . . ?
C33 Si6 C26 C25 -151.7(5) . . . . ?
C7 Si1 C1 Nd1 -24.4(4) . . . . ?
C7 Si1 C1 C2 69.1(6) . . . . ?
C7 Si1 C1 C5 -117.4(5) . . . . ?
C6 Si1 C1 Nd1 -145.5(3) . . . . ?
C6 Si1 C1 C2 -52.0(6) . . . . ?
C6 Si1 C1 C5 121.5(5) . . . . ?
C10 Si2 C4 Nd1 32.7(4) . . . . ?
C10 Si2 C4 C3 -65.7(6) . . . . ?
C10 Si2 C4 C5 132.4(6) . . . . ?
C43 Si8 C37 Nd2 -112.4(4) . . . . ?
C43 Si8 C37 C38 -12.4(6) . . . . ?
C43 Si8 C37 C36 152.6(5) . . . . ?
C52 O5 C53 C54 -179.4(6) . . . . ?
C30 Si5 C23 Nd2 47.3(5) . . . . ?
C30 Si5 C23 C24 144.9(5) . . . . ?
C30 Si5 C23 C27 -52.2(6) . . . . ?
C51 O4 C50 C49 175.0(6) . . . . ?
C44 Si8 C37 Nd2 128.1(4) . . . . ?
C44 Si8 C37 C38 -131.9(5) . . . . ?
C44 Si8 C37 C36 33.1(6) . . . . ?
C41 Si7 C34 Nd2 113.5(4) . . . . ?
C41 Si7 C34 C38 12.8(6) . . . . ?
C41 Si7 C34 C35 -147.0(5) . . . . ?
C39 Si7 C34 Nd2 -127.4(4) . . . . ?
C39 Si7 C34 C38 132.0(5) . . . . ?
C39 Si7 C34 C35 -27.9(6) . . . . ?
C32 Si6 C26 Nd2 69.5(4) . . . . ?
C32 Si6 C26 C27 170.4(5) . . . . ?
C32 Si6 C26 C25 -29.4(6) . . . . ?
C11 Si2 C4 Nd1 -91.1(4) . . . . ?
C11 Si2 C4 C3 170.5(5) . . . . ?
C11 Si2 C4 C5 8.6(6) . . . . ?
C40 Si7 C34 Nd2 -7.8(5) . . . . ?
C40 Si7 C34 C38 -108.5(5) . . . . ?
C40 Si7 C34 C35 91.7(6) . . . . ?
C48 O3 C49 C50 176.1(6) . . . . ?
C8 Si1 C1 Nd1 95.7(3) . . . . ?
C8 Si1 C1 C2 -170.8(5) . . . . ?
C8 Si1 C1 C5 2.8(6) . . . . ?
C21 Si4 C15 Nd1 -34.2(5) . . . . ?
C21 Si4 C15 C16 73.3(5) . . . . ?
C21 Si4 C15 C14 -133.1(5) . . . . ?
C55 O6 C54 C53 171.0(5) . . . . ?
C9 Si2 C4 Nd1 150.0(4) . . . . ?
C9 Si2 C4 C3 51.6(6) . . . . ?
C9 Si2 C4 C5 -110.3(6) . . . . ?
C54 O6 C55 C56 -174.6(5) . . . . ?
C20 Si4 C15 Nd1 90.1(4) . . . . ?
C20 Si4 C15 C16 -162.3(5) . . . . ?
C20 Si4 C15 C14 -8.8(6) . . . . ?
C49 O3 C48 C47 178.4(6) . . . . ?
C56 O1 C45 C46 173.9(6) . . . . ?
C18 Si3 C12 Nd1 26.5(6) . . . . ?
C18 Si3 C12 C13 128.4(6) . . . . ?
C18 Si3 C12 C16 -82.2(6) . . . . ?
C19 Si3 C12 Nd1 -96.3(4) . . . . ?
C19 Si3 C12 C13 5.6(6) . . . . ?
C19 Si3 C12 C16 155.0(5) . . . . ?
C17 Si3 C12 Nd1 146.4(4) . . . . ?
C17 Si3 C12 C13 -111.7(5) . . . . ?
C17 Si3 C12 C16 37.7(5) . . . . ?
C45 O1 C56 C55 -175.3(6) . . . . ?
C47 O2 C46 C45 -174.0(7) . . . . ?
C29 Si5 C23 Nd2 -75.8(4) . . . . ?
C29 Si5 C23 C24 21.8(6) . . . . ?
C29 Si5 C23 C27 -175.3(5) . . . . ?
C53 O5 C52 C51 -174.9(6) . . . . ?
C31 Si6 C26 Nd2 -172.2(3) . . . . ?
C31 Si6 C26 C27 -71.3(6) . . . . ?
C31 Si6 C26 C25 88.9(5) . . . . ?
C28 Si5 C23 Nd2 165.2(4) . . . . ?
C28 Si5 C23 C24 -97.1(6) . . . . ?
C28 Si5 C23 C27 65.7(6) . . . . ?
C69 C74 C73 C72 -0.6(14) . . . . ?
C69 C70 C71 C72 1.2(14) . . . . ?
C50 O4 C51 C52 178.5(6) . . . . ?
C22 Si4 C15 Nd1 -154.6(4) . . . . ?
C22 Si4 C15 C16 -47.0(5) . . . . ?
C22 Si4 C15 C14 106.6(5) . . . . ?
C46 O2 C47 C48 -174.7(6) . . . . ?
C74 C69 C70 C71 -2.0(14) . . . . ?
C70 C69 C74 C73 1.7(13) . . . . ?
C70 C71 C72 C73 -0.1(14) . . . . ?
C62 C57 C58 C59 -2.5(14) . . . . ?
C62 C61 C60 C59 2.2(16) . . . . ?
C57 C62 C61 C60 -3.9(16) . . . . ?
C71 C72 C73 C74 -0.3(14) . . . . ?
C76 C77 C78 C79 0.8(15) . . . . ?
C61 C62 C57 C58 4.1(14) . . . . ?
C67 C68 C63 C64 3.8(16) . . . . ?
C67 C66 C65 C64 -0.1(14) . . . . ?
C68 C67 C66 C65 -0.5(14) . . . . ?
C68 C63 C64 C65 -4.4(16) . . . . ?
C66 C67 C68 C63 -1.3(15) . . . . ?
C77 C76 C75 C80 -0.7(16) . . . . ?
C63 C64 C65 C66 2.6(15) . . . . ?
C80 C79 C78 C77 -0.5(15) . . . . ?
C75 C76 C77 C78 -0.2(16) . . . . ?
C75 C80 C79 C78 -0.4(15) . . . . ?
C58 C59 C60 C61 -0.6(15) . . . . ?
C79 C80 C75 C76 1.0(15) . . . . ?
C60 C59 C58 C57 0.8(14) . . . . ?
